data_7156095
loop_
_publ_author_name
'Cholewiak, Agnieszka'
'Dobrzycki, \/Lukasz'
'Jurczak, Janusz'
'Ulatowski, Filip'

_publ_section_title
;
 Disulphide bond exchange inhibited by air - kinetic and thermodynamic
 products in a library of macrocyclic cysteine derivatives.
;
_journal_issue 14
_journal_name_full 'Organic &amp; biomolecular chemistry'
_journal_page_first 2411
_journal_page_last 2420
_journal_paper_doi 10.1039/c7ob03123h
_journal_volume 16
_journal_year 2018
_chemical_absolute_configuration rmad
_chemical_formula_sum 'C124.4 H156.62 N20 O25.4 S16.2'
_chemical_formula_weight 2857.88
_space_group_crystal_system orthorhombic
_space_group_IT_number 19
_space_group_name_Hall 'P 2ac 2ab'
_space_group_name_H-M_alt 'P 21 21 21'
_symmetry_space_group_name_Hall 'P 2ac 2ab'
_symmetry_space_group_name_H-M 'P 21 21 21'
_atom_sites_solution_hydrogens geom
_audit_update_record
;
2017-05-23 deposited with the CCDC.
2018-02-05 downloaded from the CCDC.
;
_cell_angle_alpha 90
_cell_angle_beta 90
_cell_angle_gamma 90
_cell_formula_units_Z 4
_cell_length_a 19.763(2)
_cell_length_b 21.594(2)
_cell_length_c 33.712(4)
_cell_measurement_reflns_used 9331
_cell_measurement_temperature 100.(2)
_cell_measurement_theta_max 20.0328
_cell_measurement_theta_min 2.2328
_cell_volume 14387(3)
_computing_cell_refinement 'SAINT V8.34A (Bruker AXS Inc., 2013)'
_computing_data_collection 'APEX2 V2014 (Bruker AXS Inc., 2014)'
_computing_data_reduction 'SAINT V8.34A (Bruker AXS Inc., 2013)'
_computing_publication_material 'APEX2 V2014 (Bruker AXS Inc., 2014)'
_computing_structure_refinement 'SHELXL-2014/7 (Sheldrick, 2014)'
_computing_structure_solution 'SHELXS-2014 (Sheldrick, 2014)'
_diffrn_ambient_temperature 100.(2)
_diffrn_detector_area_resol_mean 10.4167
_diffrn_measured_fraction_theta_full 0.999
_diffrn_measured_fraction_theta_max 0.999
_diffrn_measurement_device_type 'Bruker D8 VENTURE'
_diffrn_measurement_method 'omega scans'
_diffrn_radiation_monochromator TRIUMPH
_diffrn_radiation_type MoK\a
_diffrn_radiation_wavelength 0.71073
_diffrn_reflns_av_R_equivalents 0.1044
_diffrn_reflns_av_unetI/netI 0.1159
_diffrn_reflns_limit_h_max 23
_diffrn_reflns_limit_h_min -23
_diffrn_reflns_limit_k_max 25
_diffrn_reflns_limit_k_min -25
_diffrn_reflns_limit_l_max 40
_diffrn_reflns_limit_l_min -40
_diffrn_reflns_number 210438
_diffrn_reflns_theta_full 25.05
_diffrn_reflns_theta_max 25.05
_diffrn_reflns_theta_min 2.15
_diffrn_source 'fine focus sealed tube'
_exptl_absorpt_coefficient_mu 0.316
_exptl_absorpt_correction_T_max 0.97
_exptl_absorpt_correction_T_min 0.84
_exptl_absorpt_correction_type multi-scan
_exptl_absorpt_process_details 'TWINABS V2012/1 (Bruker AXS Inc.)'
_exptl_crystal_colour colourless
_exptl_crystal_density_diffrn 1.319
_exptl_crystal_density_method 'not measured'
_exptl_crystal_description prism
_exptl_crystal_F_000 6022
_exptl_crystal_recrystallization_method 'Re-crystallisation from solvent: DMSO; water'
_exptl_crystal_size_max 0.366
_exptl_crystal_size_mid 0.111
_exptl_crystal_size_min 0.104
_refine_diff_density_max 0.560
_refine_diff_density_min -0.427
_refine_ls_abs_structure_details
;
Flack x determined using 5391 quotients [(I+)-(I-)]/[(I+)+(I-)]
(Parsons, Flack and Wagner, Acta Cryst. B69 (2013) 249-259).
;
_refine_ls_abs_structure_Flack 0.00(4)
_refine_ls_extinction_method none
_refine_ls_goodness_of_fit_ref 1.091
_refine_ls_hydrogen_treatment constr
_refine_ls_matrix_type full
_refine_ls_number_parameters 2035
_refine_ls_number_reflns 30740
_refine_ls_number_restraints 508
_refine_ls_restrained_S_all 1.128
_refine_ls_R_factor_all 0.1545
_refine_ls_R_factor_gt 0.0964
_refine_ls_shift/su_max 0.001
_refine_ls_shift/su_mean 0.000
_refine_ls_structure_factor_coef Fsqd
_refine_ls_weighting_details 'w=1/[\s^2^(Fo^2^)+(0.1039P)^2^+21.4939P] where P=(Fo^2^+2Fc^2^)/3'
_refine_ls_weighting_scheme calc
_refine_ls_wR_factor_gt 0.2197
_refine_ls_wR_factor_ref 0.2599
_reflns_number_gt 20093
_reflns_number_total 30740
_reflns_threshold_expression 'I > 2\s(I)'
_cod_data_source_file c7ob03123h2.cif
_cod_data_source_block FU_805_A2_twin
_cod_depositor_comments 'Adding full bibliography for 7156094--7156095.cif.'
_cod_original_cell_volume 14387.(3)
_cod_original_formula_sum 'C124.40 H156.62 N20 O25.40 S16.20'
_cod_database_code 7156095

loop_
_space_group_symop_operation_xyz
'x, y, z'
'-x+1/2, -y, z+1/2'
'-x, y+1/2, -z+1/2'
'x+1/2, -y+1/2, -z'

loop_
_atom_site_type_symbol
_atom_site_label
_atom_site_fract_x
_atom_site_fract_y
_atom_site_fract_z
_atom_site_U_iso_or_equiv
_atom_site_adp_type
_atom_site_calc_flag
_atom_site_refinement_flags_adp
_atom_site_refinement_flags_occupancy
_atom_site_refinement_flags_posn
_atom_site_occupancy
_atom_site_disorder_assembly
_atom_site_disorder_group
S S1A 0.56570(19) 0.64652(18) 0.80589(12) 0.0595(10) Uani d . . . 1.0 . .
S S2A 0.64871(17) 0.59139(18) 0.80308(10) 0.0522(9) Uani d . . . 1.0 . .
C C3A 0.6615(7) 0.5690(6) 0.8545(4) 0.048(3) Uani d . . . 1.0 . .
H H3A1 0.6229 0.543 0.8631 0.058 Uiso calc U . R 1.0 . .
H H3A2 0.703 0.5434 0.8563 0.058 Uiso calc U . R 1.0 . .
C C4A 0.6682(6) 0.6234(6) 0.8831(3) 0.042(3) Uani d . . . 1.0 . .
H H4A 0.6247 0.647 0.8842 0.05 Uiso calc U . R 1.0 A 1
N N5A 0.7229(5) 0.6640(5) 0.8701(3) 0.046(3) Uani d . . . 1.0 . .
H H5A 0.7545 0.6498 0.8541 0.055 Uiso calc U . R 1.0 . .
C C6A 0.7253(7) 0.7225(6) 0.8824(4) 0.046(3) Uani d . . . 1.0 . .
C C7A 0.7779(7) 0.7636(6) 0.8628(4) 0.045(3) Uani d . . . 1.0 . .
N N8A 0.8169(5) 0.7382(5) 0.8350(3) 0.042(2) Uani d . . . 1.0 . .
C C9A 0.8605(7) 0.7731(7) 0.8165(4) 0.052(3) Uani d . . . 1.0 . .
C C10A 0.9042(8) 0.7437(6) 0.7855(4) 0.055(4) Uani d . . . 1.0 . .
N N11A 0.8923(5) 0.6838(5) 0.7792(3) 0.046(3) Uani d . . . 1.0 . .
H H11A 0.8674 0.6632 0.7963 0.056 Uiso calc U . R 1.0 . .
C C12A 0.9196(7) 0.6512(6) 0.7446(4) 0.048(3) Uani d . . . 1.0 . .
H H12A 0.9009 0.6082 0.7452 0.057 Uiso calc U . R 1.0 . .
C C13A 0.8994(7) 0.6792(7) 0.7057(5) 0.059(4) Uani d . . . 1.0 . .
H H13A 0.9083 0.649 0.6842 0.071 Uiso calc U . R 1.0 . .
H H13B 0.9277 0.7162 0.7006 0.071 Uiso calc U . R 1.0 . .
S S14A 0.81027(19) 0.70181(17) 0.70409(10) 0.0533(9) Uani d . . . 1.0 . .
S S15A 0.76021(17) 0.61959(17) 0.70887(10) 0.0495(8) Uani d . . . 1.0 . .
C C16A 0.7597(7) 0.5912(7) 0.6581(4) 0.051(3) Uani d . . . 1.0 . .
H H16A 0.8071 0.5879 0.6489 0.061 Uiso calc U . R 1.0 . .
H H16B 0.7401 0.549 0.658 0.061 Uiso calc U . R 1.0 . .
C C17A 0.7206(7) 0.6308(7) 0.6287(4) 0.051(3) Uani d . . . 1.0 . .
H H17A 0.7444 0.6716 0.6273 0.061 Uiso calc U . R 1.0 . .
N N18A 0.6516(6) 0.6436(5) 0.6430(3) 0.049(3) Uani d . . . 1.0 . .
H H18A 0.6353 0.6224 0.6631 0.059 Uiso calc U . R 1.0 . .
C C19A 0.6142(8) 0.6860(7) 0.6260(5) 0.058(4) Uani d . . . 1.0 . .
N N21A 0.5279(6) 0.6586(5) 0.6730(4) 0.057(3) Uani d . P D 0.69(3) B 1
C C22A 0.4667(10) 0.6682(19) 0.6913(13) 0.061(10) Uani d . P D 0.69(3) B 1
C C32A 0.4235(12) 0.7174(12) 0.6830(8) 0.071(8) Uani d U P D 0.69(3) B 1
H H32A 0.3839 0.7252 0.6982 0.085 Uiso calc U P R 0.69(3) B 1
C C31A 0.4423(13) 0.7553(13) 0.6502(9) 0.079(9) Uani d U P D 0.69(3) B 1
H H31A 0.413 0.7873 0.6413 0.095 Uiso calc U P R 0.69(3) B 1
C C30A 0.5026(12) 0.7454(14) 0.6318(10) 0.069(8) Uani d . P D 0.69(3) B 1
H H30A 0.5156 0.7704 0.6099 0.083 Uiso calc U P R 0.69(3) B 1
C C20A 0.5459(11) 0.6978(13) 0.6454(7) 0.053(7) Uani d U P D 0.69(3) B 1
N N21C 0.5279(6) 0.6586(5) 0.6730(4) 0.057(3) Uani d . P D 0.31(3) B 2
C C22C 0.460(2) 0.656(5) 0.682(3) 0.09(5) Uiso d . P D 0.31(3) B 2
C C32C 0.4126(16) 0.6906(19) 0.6619(12) 0.040(12) Uiso d . P D 0.31(3) B 2
H H32C 0.3672 0.6921 0.671 0.048 Uiso calc U P R 0.31(3) B 2
C C31C 0.4329(18) 0.725(2) 0.6272(14) 0.057(15) Uiso d . P D 0.31(3) B 2
H H31C 0.4007 0.7486 0.613 0.068 Uiso calc U P R 0.31(3) B 2
C C30C 0.4987(15) 0.7224(17) 0.6149(11) 0.023(10) Uiso d . P D 0.31(3) B 2
H H30C 0.5139 0.7436 0.5919 0.027 Uiso calc U P R 0.31(3) B 2
C C20C 0.543(2) 0.686(3) 0.6389(16) 0.053(10) Uiso d U P D 0.31(3) B 2
C C23A 0.4488(8) 0.6289(8) 0.7245(6) 0.079(5) Uani d . . . 1.0 . .
N N24A 0.4951(5) 0.5842(5) 0.7346(4) 0.054(3) Uani d . . . 1.0 . .
H H24A 0.5289 0.5757 0.7185 0.064 Uiso calc U . R 1.0 . .
C C25A 0.4887(7) 0.5514(6) 0.7712(4) 0.051(3) Uani d . . . 1.0 . .
H H25A 0.5268 0.5209 0.7723 0.062 Uiso calc U . R 1.0 . .
C C26A 0.4957(8) 0.5929(7) 0.8074(5) 0.063(4) Uani d . . . 1.0 . .
H H26A 0.5007 0.5664 0.8312 0.075 Uiso calc U . R 1.0 . .
H H26B 0.4533 0.6169 0.8106 0.075 Uiso calc U . R 1.0 . .
C C27A 0.7811(8) 0.8243(7) 0.8729(4) 0.061(4) Uani d . . . 1.0 . .
H H27A 0.7507 0.8407 0.892 0.073 Uiso calc U . R 1.0 . .
C C28A 0.8286(8) 0.8620(7) 0.8554(5) 0.063(4) Uani d . . . 1.0 . .
H H28A 0.8337 0.9041 0.863 0.076 Uiso calc U . R 1.0 . .
C C29A 0.8696(8) 0.8349(6) 0.8254(4) 0.055(4) Uani d . . . 1.0 . .
H H29A 0.9026 0.8589 0.8118 0.066 Uiso calc U . R 1.0 . .
O O34A 0.7426(5) 0.5886(5) 0.9364(3) 0.057(2) Uani d . . . 1.0 . .
O O35A 0.6849(5) 0.7446(4) 0.9069(3) 0.054(2) Uani d . . . 1.0 . .
O O36A 0.9430(6) 0.7737(5) 0.7659(3) 0.072(3) Uani d . . . 1.0 . .
C C37A 0.9970(7) 0.6458(7) 0.7482(5) 0.057(4) Uani d . . . 1.0 . .
O O38A 1.0313(5) 0.6480(5) 0.7166(3) 0.071(3) Uani d . . . 1.0 . .
C C39A 0.7200(8) 0.6054(7) 0.5877(4) 0.059(4) Uani d . . . 1.0 . .
O O40A 0.6672(5) 0.5828(5) 0.5720(3) 0.057(3) Uani d . . . 1.0 . .
O O41A 0.6352(5) 0.7201(5) 0.5995(3) 0.064(3) Uani d . . . 1.0 . .
O O42A 0.3971(5) 0.6366(6) 0.7431(4) 0.087(4) Uani d . . . 1.0 . .
C C43A 0.4239(7) 0.5145(7) 0.7730(6) 0.061(4) Uani d . . . 1.0 . .
O O44A 0.3914(6) 0.5105(5) 0.8043(4) 0.080(4) Uani d . . . 1.0 . .
C C33A 0.6843(8) 0.5961(6) 0.9237(4) 0.050(3) Uani d . P D 0.55(4) C 1
N N45A 0.6284(11) 0.5702(17) 0.9412(7) 0.043(8) Uani d . P D 0.55(4) C 1
H H45A 0.5891 0.5657 0.9292 0.051 Uiso calc U P R 0.55(4) C 1
C C46A 0.6421(14) 0.550(2) 0.9842(10) 0.093(13) Uani d U P D 0.55(4) C 1
H H46A 0.6637 0.5841 0.9992 0.112 Uiso calc U P R 0.55(4) C 1
H H46B 0.6728 0.5137 0.9846 0.112 Uiso calc U P R 0.55(4) C 1
C C47A 0.5728(8) 0.5330(6) 1.0031(4) 0.055(4) Uani d . P D 0.55(4) C 1
C C48A 0.558(2) 0.5600(14) 1.0410(7) 0.064(10) Uani d U P D 0.55(4) C 1
H H48A 0.5904 0.588 1.0519 0.076 Uiso calc U P R 0.55(4) C 1
C C49A 0.502(2) 0.5479(14) 1.0619(9) 0.065(10) Uani d U P D 0.55(4) C 1
H H49A 0.498 0.5632 1.0882 0.078 Uiso calc U P R 0.55(4) C 1
C C50A 0.453(2) 0.515(2) 1.0461(12) 0.077(11) Uani d U P D 0.55(4) C 1
H H50A 0.4138 0.5057 1.0615 0.092 Uiso calc U P R 0.55(4) C 1
C C51A 0.4568(16) 0.493(2) 1.0081(12) 0.081(12) Uani d U P D 0.55(4) C 1
H H51A 0.4211 0.4692 0.9966 0.098 Uiso calc U P R 0.55(4) C 1
C C52A 0.5166(14) 0.5062(15) 0.9865(9) 0.059(11) Uani d U P D 0.55(4) C 1
H H52A 0.5178 0.4963 0.959 0.071 Uiso calc U P R 0.55(4) C 1
C C33C 0.6843(8) 0.5961(6) 0.9237(4) 0.050(3) Uani d . P D 0.45(4) C 2
N N45C 0.6291(17) 0.5850(19) 0.9472(12) 0.056(17) Uiso d . P D 0.45(4) C 2
H H45C 0.5935 0.6094 0.9475 0.067 Uiso calc U P R 0.45(4) C 2
C C46C 0.6343(12) 0.5261(12) 0.9735(7) 0.024(7) Uiso d U P D 0.45(4) C 2
H H46C 0.6778 0.5249 0.988 0.029 Uiso calc U P R 0.45(4) C 2
H H46D 0.6299 0.4881 0.9573 0.029 Uiso calc U P R 0.45(4) C 2
C C47C 0.5728(8) 0.5330(6) 1.0031(4) 0.055(4) Uani d . P D 0.45(4) C 2
C C48C 0.5857(18) 0.5506(15) 1.0422(7) 0.040(9) Uiso d U P D 0.45(4) C 2
H H48C 0.63 0.5617 1.0505 0.048 Uiso calc U P R 0.45(4) C 2
C C49C 0.533(2) 0.5514(14) 1.0677(8) 0.037(9) Uiso d . P D 0.45(4) C 2
H H49C 0.5401 0.5665 1.0939 0.045 Uiso calc U P R 0.45(4) C 2
C C50C 0.4728(19) 0.531(2) 1.0567(12) 0.046(11) Uiso d . P D 0.45(4) C 2
H H50C 0.4371 0.5354 1.0754 0.055 Uiso calc U P R 0.45(4) C 2
C C51C 0.4569(16) 0.505(2) 1.0205(13) 0.062(11) Uiso d U P D 0.45(4) C 2
H H51C 0.4126 0.4931 1.013 0.074 Uiso calc U P R 0.45(4) C 2
C C52C 0.5150(17) 0.499(3) 0.9959(15) 0.084(19) Uiso d U P D 0.45(4) C 2
H H52C 0.5139 0.4709 0.9743 0.101 Uiso calc U P R 0.45(4) C 2
N N53A 1.0227(6) 0.6347(6) 0.7834(4) 0.059(3) Uani d . P D 0.67(5) D 1
H H53A 0.9963 0.6319 0.8044 0.071 Uiso calc U P R 0.67(5) D 1
C C54A 1.0932(10) 0.6274(14) 0.7870(12) 0.075(11) Uani d U P D 0.67(5) D 1
H H54A 1.1126 0.6206 0.7603 0.09 Uiso calc U P R 0.67(5) D 1
H H54B 1.1024 0.5898 0.803 0.09 Uiso calc U P R 0.67(5) D 1
C C55A 1.1300(12) 0.6831(13) 0.8066(11) 0.080(9) Uani d U P D 0.67(5) D 1
C C56A 1.0996(12) 0.7399(13) 0.8095(8) 0.083(10) Uani d . P D 0.67(5) D 1
H H56A 1.0551 0.7454 0.7995 0.1 Uiso calc U P R 0.67(5) D 1
C C57A 1.1337(16) 0.7905(13) 0.8272(11) 0.112(12) Uani d U P D 0.67(5) D 1
H H57A 1.1099 0.8272 0.8341 0.134 Uiso calc U P R 0.67(5) D 1
C C58A 1.2030(15) 0.7852(14) 0.8343(10) 0.097(11) Uani d U P D 0.67(5) D 1
H H58A 1.2275 0.8199 0.8441 0.117 Uiso calc U P R 0.67(5) D 1
C C59A 1.2367(13) 0.7294(17) 0.8273(13) 0.104(12) Uani d U P D 0.67(5) D 1
H H59A 1.2843 0.7268 0.8309 0.125 Uiso calc U P R 0.67(5) D 1
C C60A 1.2006(12) 0.6780(13) 0.8149(11) 0.094(10) Uani d U P D 0.67(5) D 1
H H60A 1.2229 0.6393 0.812 0.112 Uiso calc U P R 0.67(5) D 1
N N53C 1.0227(6) 0.6347(6) 0.7834(4) 0.059(3) Uani d . P D 0.33(5) D 2
C C54C 1.0882(17) 0.615(2) 0.796(2) 0.066(17) Uiso d U P D 0.33(5) D 2
H H54C 1.1057 0.5852 0.7762 0.079 Uiso calc U P R 0.33(5) D 2
H H54D 1.0837 0.5934 0.8214 0.079 Uiso calc U P R 0.33(5) D 2
C C55C 1.1413(18) 0.668(2) 0.801(2) 0.072(15) Uiso d U P D 0.33(5) D 2
C C56C 1.119(2) 0.722(2) 0.8174(17) 0.056(17) Uiso d . P D 0.33(5) D 2
H H56C 1.072 0.7276 0.8224 0.067 Uiso calc U P R 0.33(5) D 2
C C57C 1.165(2) 0.770(2) 0.8274(19) 0.073(18) Uiso d . P D 0.33(5) D 2
H H57C 1.1497 0.8118 0.8305 0.087 Uiso calc U P R 0.33(5) D 2
C C58C 1.232(2) 0.754(2) 0.8326(19) 0.064(16) Uiso d U P D 0.33(5) D 2
H H58C 1.2633 0.7837 0.8426 0.077 Uiso calc U P R 0.33(5) D 2
C C59C 1.256(2) 0.695(2) 0.8232(17) 0.081(19) Uiso d . P D 0.33(5) D 2
H H59C 1.3016 0.6834 0.8282 0.097 Uiso calc U P R 0.33(5) D 2
C C60C 1.2115(19) 0.652(2) 0.807(2) 0.081(19) Uiso d . P D 0.33(5) D 2
H H60C 1.2274 0.6125 0.799 0.097 Uiso calc U P R 0.33(5) D 2
N N61A 0.7786(6) 0.6056(7) 0.5692(4) 0.065(4) Uani d . P D 0.75(5) E 1
H H61A 0.8139 0.6217 0.5813 0.078 Uiso calc U P R 0.75(5) E 1
C C62A 0.788(3) 0.5800(15) 0.5290(5) 0.081(17) Uani d . P D 0.75(5) E 1
H H62A 0.7558 0.5453 0.5251 0.097 Uiso calc U P R 0.75(5) E 1
H H62B 0.8343 0.5632 0.5266 0.097 Uiso calc U P R 0.75(5) E 1
C C63A 0.7764(19) 0.6290(12) 0.4961(5) 0.065(9) Uani d U P D 0.75(5) E 1
C C64A 0.7660(18) 0.6088(12) 0.4571(6) 0.081(8) Uani d . P D 0.75(5) E 1
H H64A 0.764 0.5658 0.4513 0.098 Uiso calc U P R 0.75(5) E 1
C C65A 0.7588(15) 0.6521(14) 0.4270(6) 0.101(11) Uani d . P D 0.75(5) E 1
H H65A 0.7549 0.6383 0.4004 0.121 Uiso calc U P R 0.75(5) E 1
C C66A 0.7571(12) 0.7141(12) 0.4351(6) 0.077(8) Uani d . P D 0.75(5) E 1
H H66A 0.7475 0.7428 0.4144 0.093 Uiso calc U P R 0.75(5) E 1
C C67A 0.7692(10) 0.7352(11) 0.4731(6) 0.082(9) Uani d . P D 0.75(5) E 1
H H67A 0.7721 0.7783 0.4785 0.099 Uiso calc U P R 0.75(5) E 1
C C68A 0.7770(17) 0.6914(12) 0.5037(6) 0.086(11) Uani d . P D 0.75(5) E 1
H H68A 0.7828 0.7053 0.5302 0.103 Uiso calc U P R 0.75(5) E 1
N N61C 0.7786(6) 0.6056(7) 0.5692(4) 0.065(4) Uani d . P D 0.25(5) E 2
C C62C 0.785(7) 0.586(2) 0.5276(8) 0.03(3) Uiso d . P D 0.25(5) E 2
H H62C 0.7493 0.5557 0.5211 0.035 Uiso calc U P R 0.25(5) E 2
H H62D 0.8296 0.566 0.5234 0.035 Uiso calc U P R 0.25(5) E 2
C C63C 0.779(5) 0.644(2) 0.5001(12) 0.04(2) Uiso d . P D 0.25(5) E 2
C C64C 0.769(4) 0.633(2) 0.4599(13) 0.044(17) Uiso d U P D 0.25(5) E 2
H H64C 0.7784 0.5935 0.4488 0.053 Uiso calc U P R 0.25(5) E 2
C C65C 0.744(4) 0.680(2) 0.4362(18) 0.07(3) Uiso d . P D 0.25(5) E 2
H H65C 0.7182 0.6731 0.4129 0.083 Uiso calc U P R 0.25(5) E 2
C C66C 0.759(3) 0.7382(17) 0.4493(12) 0.044(18) Uiso d . P D 0.25(5) E 2
H H66C 0.7627 0.7705 0.4302 0.053 Uiso calc U P R 0.25(5) E 2
C C67C 0.771(3) 0.753(2) 0.4888(14) 0.042(18) Uiso d . P D 0.25(5) E 2
H H67C 0.7715 0.7945 0.4979 0.05 Uiso calc U P R 0.25(5) E 2
C C68C 0.781(6) 0.702(2) 0.5150(16) 0.060(19) Uiso d U P D 0.25(5) E 2
H H68C 0.7895 0.7092 0.5423 0.072 Uiso calc U P R 0.25(5) E 2
N N69A 0.4076(7) 0.4834(6) 0.7397(5) 0.073(4) Uani d . . . 1.0 . .
H H69A 0.4362 0.4832 0.7197 0.087 Uiso calc U . R 1.0 . .
C C70A 0.3421(10) 0.4492(8) 0.7358(7) 0.085(6) Uani d . . . 1.0 . .
H H70A 0.3261 0.4517 0.708 0.102 Uiso calc U . R 1.0 . .
H H70B 0.3076 0.469 0.7529 0.102 Uiso calc U . R 1.0 . .
C C71A 0.3497(8) 0.3820(8) 0.7475(6) 0.071(4) Uani d . . . 1.0 . .
C C72A 0.3243(8) 0.3353(8) 0.7233(5) 0.068(4) Uani d . . . 1.0 . .
H H72A 0.3066 0.346 0.698 0.082 Uiso calc U . R 1.0 . .
C C73A 0.3239(8) 0.2759(8) 0.7345(6) 0.068(5) Uani d . . . 1.0 . .
H H73A 0.3053 0.2456 0.7172 0.082 Uiso calc U . R 1.0 . .
C C74A 0.3503(9) 0.2576(8) 0.7709(6) 0.072(5) Uani d . . . 1.0 . .
H H74A 0.3526 0.2152 0.7785 0.086 Uiso calc U . R 1.0 . .
C C75A 0.3725(13) 0.3037(8) 0.7953(7) 0.102(7) Uani d . . . 1.0 . .
H H75A 0.3901 0.2928 0.8206 0.123 Uiso calc U . R 1.0 . .
C C76A 0.3706(11) 0.3657(8) 0.7849(6) 0.086(6) Uani d . . . 1.0 . .
H H76A 0.3836 0.3966 0.8034 0.103 Uiso calc U . R 1.0 . .
S S1B 0.6261(3) 0.51823(18) 0.45283(11) 0.0690(12) Uani d . . . 1.0 . .
S S2B 0.5384(2) 0.5661(2) 0.44581(12) 0.0716(12) Uani d . . . 1.0 . .
C C3B 0.5649(8) 0.6459(7) 0.4469(4) 0.059(4) Uani d . . . 1.0 . .
H H3B1 0.5992 0.6521 0.4259 0.07 Uiso calc U . R 1.0 . .
H H3B2 0.5255 0.6722 0.4404 0.07 Uiso calc U . R 1.0 . .
C C4B 0.5943(7) 0.6680(7) 0.4857(4) 0.056(4) Uani d . . . 1.0 . .
H H4B 0.6413 0.651 0.4875 0.067 Uiso calc U . R 1.0 . .
N N5B 0.5575(6) 0.6462(6) 0.5204(3) 0.055(3) Uani d . . . 1.0 . .
H H5B 0.5784 0.6246 0.5388 0.066 Uiso calc U . R 1.0 . .
C C6B 0.4921(8) 0.6593(7) 0.5240(4) 0.058(4) Uani d . . . 1.0 . .
C C7B 0.4558(9) 0.6254(14) 0.5577(7) 0.057(11) Uani d . P D 0.72(3) F 1
N N8B 0.4912(6) 0.5845(6) 0.5779(3) 0.055(3) Uani d . P D 0.72(3) F 1
C C9B 0.4608(10) 0.558(2) 0.6087(10) 0.060(11) Uani d . P D 0.72(3) F 1
C C29B 0.3989(13) 0.5742(15) 0.6215(7) 0.085(9) Uani d . P D 0.72(3) F 1
H H29B 0.3791 0.5539 0.6436 0.102 Uiso calc U P R 0.72(3) F 1
C C28B 0.3636(15) 0.6222(15) 0.6019(9) 0.101(10) Uani d U P D 0.72(3) F 1
H H28B 0.3204 0.6349 0.6111 0.121 Uiso calc U P R 0.72(3) F 1
C C27B 0.3916(11) 0.6495(13) 0.5702(8) 0.077(8) Uani d U P D 0.72(3) F 1
H H27B 0.3701 0.6829 0.5568 0.092 Uiso calc U P R 0.72(3) F 1
C C7D 0.454(2) 0.6186(17) 0.5543(10) 0.13(7) Uiso d . P D 0.28(3) F 2
N N8D 0.4912(6) 0.5845(6) 0.5779(3) 0.055(3) Uani d . P D 0.28(3) F 2
C C9D 0.460(2) 0.5470(16) 0.6037(10) 0.07(4) Uiso d . P D 0.28(3) F 2
C C29D 0.3921(17) 0.5430(18) 0.6060(12) 0.027(11) Uiso d . P D 0.28(3) F 2
H H29D 0.3709 0.5158 0.6243 0.033 Uiso calc U P R 0.28(3) F 2
C C28D 0.353(2) 0.5806(18) 0.5804(11) 0.053(15) Uiso d . P D 0.28(3) F 2
H H28D 0.3055 0.5788 0.5822 0.064 Uiso calc U P R 0.28(3) F 2
C C27D 0.3815(17) 0.6188(18) 0.5536(11) 0.031(11) Uiso d . P D 0.28(3) F 2
H H27D 0.3558 0.6437 0.536 0.037 Uiso calc U P R 0.28(3) F 2
C C10B 0.5016(8) 0.5091(7) 0.6299(4) 0.053(4) Uani d . . . 1.0 . .
N N11B 0.5643(6) 0.5011(5) 0.6180(3) 0.049(3) Uani d . . . 1.0 . .
H H11B 0.5798 0.5239 0.5984 0.059 Uiso calc U . R 1.0 . .
C C12B 0.6088(8) 0.4558(6) 0.6363(4) 0.054(4) Uani d . . . 1.0 . .
H H12B 0.5853 0.4148 0.6358 0.065 Uiso calc U . R 1.0 G 1
C C20B 0.6358(8) 0.2490(6) 0.4548(5) 0.057(4) Uani d . . . 1.0 . .
N N21B 0.6312(6) 0.3033(5) 0.4339(3) 0.049(3) Uani d . . . 1.0 . .
C C22B 0.5816(7) 0.3066(6) 0.4077(4) 0.052(4) Uani d . . . 1.0 . .
C C23B 0.5753(7) 0.3655(7) 0.3858(4) 0.047(3) Uani d . . . 1.0 . .
N N24B 0.6203(6) 0.4077(5) 0.3939(3) 0.048(3) Uani d . . . 1.0 . .
H H24B 0.652 0.3988 0.4114 0.058 Uiso calc U . R 1.0 . .
C C25B 0.6208(7) 0.4694(6) 0.3755(4) 0.045(3) Uani d . . . 1.0 . .
H H25B 0.5731 0.484 0.3724 0.054 Uiso calc U . R 1.0 . .
C C26B 0.6585(8) 0.5143(7) 0.4025(4) 0.053(3) Uani d . . . 1.0 . .
H H26C 0.6563 0.5562 0.3907 0.064 Uiso calc U . R 1.0 . .
H H26D 0.7067 0.5019 0.4036 0.064 Uiso calc U . R 1.0 . .
C C30B 0.5941(10) 0.2010(9) 0.4493(6) 0.079(5) Uani d . . . 1.0 . .
H H30B 0.601 0.1638 0.4637 0.094 Uiso calc U . R 1.0 . .
C C31B 0.5434(9) 0.2050(8) 0.4239(6) 0.080(6) Uani d . . . 1.0 . .
H H31B 0.5125 0.1716 0.4211 0.096 Uiso calc U . R 1.0 . .
C C32B 0.5354(8) 0.2588(8) 0.4009(5) 0.065(4) Uani d . . . 1.0 . .
H H32B 0.5004 0.2625 0.3817 0.078 Uiso calc U . R 1.0 . .
C C33B 0.6004(7) 0.7394(7) 0.4853(4) 0.052(4) Uani d . . . 1.0 . .
O O34B 0.5986(5) 0.7679(5) 0.4539(3) 0.056(2) Uani d . . . 1.0 . .
O O35B 0.4603(5) 0.6950(5) 0.5020(3) 0.068(3) Uani d . . . 1.0 . .
O O36B 0.4755(5) 0.4778(5) 0.6572(3) 0.070(3) Uani d . . . 1.0 . .
C C37B 0.6189(8) 0.4746(7) 0.6798(4) 0.055(4) Uani d . . . 1.0 . .
O O38B 0.6206(5) 0.5275(4) 0.6910(3) 0.053(2) Uani d . . . 1.0 . .
O O42B 0.5269(5) 0.3750(5) 0.3621(3) 0.063(3) Uani d . . . 1.0 . .
C C43B 0.6538(7) 0.4655(7) 0.3345(4) 0.050(4) Uani d . . . 1.0 . .
O O44B 0.6821(5) 0.4200(4) 0.3216(3) 0.048(2) Uani d . . . 1.0 . .
N N45B 0.6076(7) 0.7664(6) 0.5207(4) 0.065(3) Uani d . . . 1.0 . .
H H45B 0.6068 0.7427 0.5419 0.078 Uiso calc U . R 1.0 . .
C C46B 0.6166(8) 0.8330(7) 0.5262(5) 0.062(4) Uani d . . . 1.0 . .
H H46E 0.6121 0.8542 0.5003 0.074 Uiso calc U . R 1.0 . .
H H46F 0.6626 0.8412 0.5366 0.074 Uiso calc U . DR 1.0 . .
C C47B 0.5644(9) 0.8586(7) 0.5549(5) 0.065(4) Uani d . . . 1.0 . .
C C48B 0.4991(9) 0.8464(10) 0.5515(6) 0.086(6) Uani d . . . 1.0 . .
H H48B 0.4855 0.8189 0.5309 0.103 Uiso calc U . DR 1.0 . .
C C49B 0.4479(10) 0.8715(10) 0.5763(6) 0.088(6) Uani d U . . 1.0 . .
H H49B 0.4015 0.861 0.5732 0.106 Uiso calc U . R 1.0 . .
C C50B 0.4694(12) 0.9119(10) 0.6050(7) 0.092(6) Uani d U . . 1.0 . .
H H50B 0.4366 0.9306 0.6217 0.11 Uiso calc U . R 1.0 . .
C C51B 0.5345(12) 0.9261(10) 0.6104(6) 0.095(6) Uani d U . . 1.0 . .
H H51B 0.5479 0.9538 0.6308 0.114 Uiso calc U . R 1.0 . .
C C52B 0.5830(11) 0.8992(8) 0.5850(5) 0.078(5) Uani d . . . 1.0 . .
H H52B 0.6295 0.909 0.5886 0.094 Uiso calc U . R 1.0 . .
N N53B 0.6281(7) 0.4244(5) 0.7043(4) 0.062(3) Uani d . . . 1.0 . .
H H53B 0.631 0.3869 0.6943 0.075 Uiso calc U . R 1.0 . .
C C54B 0.6331(12) 0.4340(9) 0.7474(5) 0.091(6) Uani d . . . 1.0 . .
H H54E 0.587 0.4374 0.7587 0.109 Uiso calc U . R 1.0 H 1
H H54F 0.6571 0.4734 0.7526 0.109 Uiso calc U . R 1.0 H 1
C C55B 0.6696(8) 0.3826(8) 0.7672(5) 0.065(4) Uani d . P D 0.68(6) I 1
C C56B 0.7011(11) 0.3346(12) 0.7503(10) 0.085(13) Uani d . P D 0.68(6) I 1
H H56B 0.7018 0.3313 0.7222 0.102 Uiso calc U P R 0.68(6) I 1
C C57B 0.7332(11) 0.2892(11) 0.7730(11) 0.069(10) Uani d . P D 0.68(6) I 1
H H57B 0.7562 0.2547 0.7619 0.083 Uiso calc U P R 0.68(6) I 1
C C58B 0.7278(14) 0.3004(19) 0.8159(12) 0.089(11) Uani d U P D 0.68(6) I 1
H H58B 0.7482 0.2706 0.8329 0.107 Uiso calc U P R 0.68(6) I 1
C C59B 0.698(2) 0.346(3) 0.8328(9) 0.140(19) Uani d . P D 0.68(6) I 1
H H59B 0.6967 0.3516 0.8608 0.167 Uiso calc U P R 0.68(6) I 1
C C60B 0.6706(14) 0.3846(19) 0.8086(6) 0.084(10) Uani d . P D 0.68(6) I 1
H H60B 0.648 0.4188 0.8204 0.1 Uiso calc U P R 0.68(6) I 1
C C55D 0.6696(8) 0.3826(8) 0.7672(5) 0.065(4) Uani d . P D 0.32(6) I 2
C C56D 0.710(3) 0.348(3) 0.7446(14) 0.10(3) Uiso d . P D 0.32(6) I 2
H H56D 0.7187 0.3595 0.718 0.117 Uiso calc U P R 0.32(6) I 2
C C57D 0.741(3) 0.294(3) 0.759(2) 0.11(4) Uiso d . P D 0.32(6) I 2
H H57D 0.7701 0.2687 0.7438 0.136 Uiso calc U P R 0.32(6) I 2
C C58D 0.725(2) 0.280(2) 0.8009(19) 0.053(16) Uiso d . P D 0.32(6) I 2
H H58D 0.7439 0.2438 0.8124 0.064 Uiso calc U P R 0.32(6) I 2
C C59D 0.685(4) 0.314(3) 0.8230(18) 0.14(4) Uiso d . P D 0.32(6) I 2
H H59D 0.6759 0.3037 0.8499 0.165 Uiso calc U P R 0.32(6) I 2
C C60D 0.660(3) 0.362(3) 0.8061(12) 0.12(4) Uiso d . P D 0.32(6) I 2
H H60D 0.6311 0.3862 0.8221 0.142 Uiso calc U P R 0.32(6) I 2
C C13B 0.6743(9) 0.4488(8) 0.6158(4) 0.066(4) Uani d . P D 0.71(3) J 1
H H13C 0.7 0.4157 0.6293 0.079 Uiso calc U P R 0.71(3) J 1
H H13D 0.7 0.4878 0.6193 0.079 Uiso calc U P R 0.71(3) J 1
S S14B 0.6728(7) 0.4310(4) 0.56307(18) 0.053(2) Uani d . P D 0.71(3) J 1
S S15B 0.6567(7) 0.3372(3) 0.5665(2) 0.059(2) Uani d . P D 0.71(3) J 1
C C16B 0.7409(16) 0.3062(11) 0.5626(6) 0.062(7) Uani d . P D 0.71(3) J 1
H H16C 0.7696 0.3246 0.5836 0.074 Uiso calc U P R 0.71(3) J 1
H H16D 0.7394 0.2609 0.567 0.074 Uiso calc U P R 0.71(3) J 1
O O41B 0.7054(13) 0.2055(7) 0.5060(6) 0.067(5) Uani d . P D 0.71(3) J 1
C C19B 0.6984(17) 0.2506(9) 0.4865(6) 0.045(6) Uani d . P D 0.71(3) J 1
N N18B 0.7306(13) 0.3036(8) 0.4888(4) 0.039(5) Uani d . P D 0.71(3) J 1
H H18B 0.7269 0.3303 0.4692 0.047 Uiso calc U P R 0.71(3) J 1
C C17B 0.7722(16) 0.3192(10) 0.5226(6) 0.053(6) Uani d . P D 0.71(3) J 1
H H17B 0.7781 0.3651 0.5215 0.064 Uiso calc U P R 0.71(3) J 1
O O40B 0.8814(11) 0.2941(9) 0.5503(5) 0.060(5) Uani d . P D 0.71(3) J 1
C C39B 0.8460(17) 0.2915(13) 0.5206(6) 0.059(8) Uani d . P D 0.71(3) J 1
N N61B 0.8686(11) 0.2743(9) 0.4841(6) 0.053(6) Uani d . P D 0.71(3) J 1
H H61B 0.8394 0.2742 0.4643 0.064 Uiso calc U P R 0.71(3) J 1
C C62B 0.9334(11) 0.2570(10) 0.4762(7) 0.053(7) Uani d . P D 0.71(3) J 1
H H62E 0.9629 0.2762 0.4965 0.064 Uiso calc U P R 0.71(3) J 1
H H62F 0.9463 0.275 0.4503 0.064 Uiso calc U P R 0.71(3) J 1
C C63B 0.9490(8) 0.1898(9) 0.4751(5) 0.063(8) Uani d . P D 0.71(3) J 1
C C64B 0.9163(11) 0.1516(9) 0.4477(6) 0.073(9) Uani d . P D 0.71(3) J 1
H H64B 0.884 0.1683 0.4298 0.088 Uiso calc U P R 0.71(3) J 1
C C65B 0.9319(12) 0.0885(10) 0.4472(7) 0.087(9) Uani d U P D 0.71(3) J 1
H H65B 0.9101 0.0621 0.4286 0.105 Uiso calc U P R 0.71(3) J 1
C C66B 0.9789(14) 0.0642(9) 0.4734(8) 0.087(16) Uani d . P D 0.71(3) J 1
H H66B 0.989 0.0212 0.4731 0.104 Uiso calc U P R 0.71(3) J 1
C C67B 1.0107(12) 0.1028(11) 0.5000(8) 0.076(9) Uani d . P D 0.71(3) J 1
H H67B 1.0434 0.0864 0.5178 0.091 Uiso calc U P R 0.71(3) J 1
C C68B 0.9956(11) 0.1649(11) 0.5010(7) 0.085(12) Uani d . P D 0.71(3) J 1
H H68B 1.0174 0.191 0.5197 0.102 Uiso calc U P R 0.71(3) J 1
C C13D 0.6743(9) 0.4488(8) 0.6158(4) 0.066(4) Uani d . P D 0.29(3) J 2
H H13E 0.7022 0.4161 0.6282 0.079 Uiso calc U P R 0.29(3) J 2
H H13F 0.6999 0.4882 0.6157 0.079 Uiso calc U P R 0.29(3) J 2
S S14D 0.6485(15) 0.4268(10) 0.5651(6) 0.066(8) Uiso d . P D 0.29(3) J 2
S S15D 0.6283(15) 0.3346(9) 0.5668(7) 0.066(7) Uiso d . P D 0.29(3) J 2
C C16D 0.711(3) 0.301(2) 0.5631(15) 0.07(2) Uiso d . P D 0.29(3) J 2
H H16E 0.7397 0.3171 0.5847 0.078 Uiso calc U P R 0.29(3) J 2
H H16F 0.7069 0.2552 0.5671 0.078 Uiso calc U P R 0.29(3) J 2
O O41D 0.670(4) 0.203(3) 0.508(2) 0.10(3) Uiso d . P D 0.29(3) J 2
C C19D 0.670(3) 0.245(3) 0.4841(17) 0.05(2) Uiso d . P D 0.29(3) J 2
N N18D 0.708(3) 0.295(3) 0.4894(14) 0.05(2) Uiso d . P D 0.29(3) J 2
H H18D 0.7099 0.3206 0.4692 0.065 Uiso calc U P R 0.29(3) J 2
C C17D 0.745(3) 0.312(3) 0.5242(13) 0.07(3) Uiso d . P D 0.29(3) J 2
H H17D 0.745 0.3585 0.5226 0.083 Uiso calc U P R 0.29(3) J 2
O O40D 0.855(2) 0.297(2) 0.5540(11) 0.049(13) Uiso d . P D 0.29(3) J 2
C C39D 0.823(3) 0.297(3) 0.5225(12) 0.05(2) Uiso d . P D 0.29(3) J 2
N N61D 0.847(2) 0.2634(18) 0.4907(11) 0.028(12) Uiso d . P D 0.29(3) J 2
H H61D 0.8177 0.2489 0.4734 0.034 Uiso calc U P R 0.29(3) J 2
C C62D 0.915(2) 0.251(2) 0.4845(19) 0.07(3) Uiso d . P D 0.29(3) J 2
H H62G 0.9406 0.2706 0.5064 0.078 Uiso calc U P R 0.29(3) J 2
H H62H 0.9285 0.2724 0.4597 0.078 Uiso calc U P R 0.29(3) J 2
C C63D 0.935(2) 0.1851(18) 0.4816(11) 0.048(16) Uiso d . P D 0.29(3) J 2
C C64D 0.886(3) 0.142(2) 0.4705(15) 0.10(2) Uiso d . P D 0.29(3) J 2
H H64D 0.8414 0.1554 0.4648 0.116 Uiso calc U P R 0.29(3) J 2
C C65D 0.903(3) 0.0794(19) 0.4675(15) 0.058(15) Uiso d . P D 0.29(3) J 2
H H65D 0.8696 0.0501 0.4599 0.069 Uiso calc U P R 0.29(3) J 2
C C66D 0.968(3) 0.060(3) 0.4757(17) 0.13(6) Uiso d . P D 0.29(3) J 2
H H66D 0.9802 0.0174 0.4738 0.157 Uiso calc U P R 0.29(3) J 2
C C67D 1.016(3) 0.103(3) 0.487(2) 0.08(3) Uiso d . P D 0.29(3) J 2
H H67D 1.0609 0.0902 0.4923 0.099 Uiso calc U P R 0.29(3) J 2
C C68D 0.999(3) 0.165(3) 0.4896(19) 0.09(3) Uiso d . P D 0.29(3) J 2
H H68D 1.0328 0.1936 0.4973 0.112 Uiso calc U P R 0.29(3) J 2
N N69B 0.6469(7) 0.5184(6) 0.3138(3) 0.056(3) Uani d . . . 1.0 . .
H H69B 0.624 0.5495 0.3241 0.068 Uiso calc U . R 1.0 K 1
C C70B 0.6770(9) 0.5247(8) 0.2745(4) 0.065(4) Uani d . P D 0.8 L 1
H H70C 0.7094 0.4903 0.2706 0.078 Uiso calc U P R 0.8 L 1
H H70D 0.7033 0.5638 0.2739 0.078 Uiso calc U P R 0.8 L 1
C C71B 0.6286(16) 0.5250(8) 0.2396(7) 0.072(17) Uani d . P D 0.8 L 1
C C72B 0.5611(12) 0.5144(7) 0.2445(9) 0.079(9) Uani d . P D 0.8 L 1
H H72B 0.5451 0.5086 0.2708 0.095 Uiso calc U P R 0.8 L 1
C C73B 0.5145(16) 0.5115(8) 0.2144(11) 0.093(8) Uani d U P D 0.8 L 1
H H73B 0.4677 0.5044 0.2187 0.112 Uiso calc U P R 0.8 L 1
C C74B 0.543(2) 0.5200(11) 0.1769(9) 0.091(8) Uani d . P D 0.8 L 1
H H74B 0.5132 0.5171 0.1549 0.109 Uiso calc U P R 0.8 L 1
C C75B 0.615(2) 0.5330(14) 0.1679(9) 0.125(13) Uani d U P D 0.8 L 1
H H75B 0.6318 0.5393 0.1418 0.15 Uiso calc U P R 0.8 L 1
C C76B 0.658(2) 0.5352(12) 0.2033(6) 0.106(13) Uani d . P D 0.8 L 1
H H76B 0.7055 0.5434 0.2012 0.127 Uiso calc U P R 0.8 L 1
C C70D 0.6770(9) 0.5247(8) 0.2745(4) 0.065(4) Uani d . P D 0.2 L 2
H H70G 0.7092 0.4903 0.2697 0.078 Uiso calc U P R 0.2 L 2
H H70H 0.7023 0.5642 0.2728 0.078 Uiso calc U P R 0.2 L 2
C C71D 0.6218(19) 0.5236(17) 0.2431(11) 0.04(4) Uiso d . P D 0.2 L 2
C C72D 0.5566(15) 0.5125(18) 0.2543(19) 0.07(3) Uiso d U P D 0.2 L 2
H H72D 0.5487 0.5075 0.2819 0.087 Uiso calc U P R 0.2 L 2
C C73D 0.501(2) 0.508(2) 0.230(2) 0.13(7) Uiso d . P D 0.2 L 2
H H73D 0.4567 0.5002 0.2393 0.159 Uiso calc U P R 0.2 L 2
C C74D 0.518(3) 0.516(2) 0.1899(19) 0.07(3) Uiso d U P D 0.2 L 2
H H74D 0.4816 0.5138 0.1713 0.089 Uiso calc U P R 0.2 L 2
C C75D 0.587(3) 0.5267(18) 0.1736(13) 0.028(14) Uiso d . P D 0.2 L 2
H H75D 0.5957 0.5306 0.1461 0.034 Uiso calc U P R 0.2 L 2
C C76D 0.640(3) 0.531(2) 0.2041(9) 0.06(3) Uiso d . P D 0.2 L 2
H H76D 0.6855 0.5385 0.1969 0.069 Uiso calc U P R 0.2 L 2
S S1P 0.4588(2) 0.77150(19) 0.82084(14) 0.0723(12) Uani d . . . 1.0 . .
O O1P 0.3947(6) 0.8090(5) 0.8287(3) 0.070(3) Uani d . . . 1.0 . .
C C1P 0.4849(11) 0.7944(10) 0.7738(6) 0.105(7) Uani d U . . 1.0 . .
H H1P1 0.4509 0.7819 0.7542 0.158 Uiso calc U . R 1.0 . .
H H1P2 0.5282 0.7747 0.7675 0.158 Uiso calc U . R 1.0 . .
H H1P3 0.4902 0.8395 0.7732 0.158 Uiso calc U . R 1.0 . .
C C2P 0.5285(11) 0.8065(10) 0.8474(8) 0.105(7) Uani d . . . 1.0 . .
H H2P1 0.5333 0.8498 0.8393 0.158 Uiso calc U . R 1.0 . .
H H2P2 0.5703 0.784 0.8415 0.158 Uiso calc U . R 1.0 . .
H H2P3 0.5195 0.8046 0.876 0.158 Uiso calc U . R 1.0 . .
S S1QA 0.5465(4) 0.6785(3) 0.32826(17) 0.073(2) Uani d . P D 0.778(18) M 1
O O1QA 0.5739(9) 0.6196(6) 0.3450(4) 0.073(4) Uani d U P D 0.778(18) M 1
C C1QA 0.5753(8) 0.6846(8) 0.2799(5) 0.075(5) Uani d . P D 0.778(18) M 1
H H1Q1 0.6231 0.6727 0.2787 0.112 Uiso calc U P R 0.778(18) M 1
H H1Q2 0.5703 0.7275 0.2708 0.112 Uiso calc U P R 0.778(18) M 1
H H1Q3 0.5487 0.6572 0.2627 0.112 Uiso calc U P R 0.778(18) M 1
C C2QA 0.5887(13) 0.7406(8) 0.3483(6) 0.106(8) Uani d . P D 0.778(18) M 1
H H2Q1 0.6311 0.7264 0.3603 0.16 Uiso calc U P R 0.778(18) M 1
H H2Q2 0.5604 0.7601 0.3686 0.16 Uiso calc U P R 0.778(18) M 1
H H2Q3 0.5987 0.7707 0.3273 0.16 Uiso calc U P R 0.778(18) M 1
S S1QB 0.590(2) 0.6752(11) 0.3269(7) 0.111(11) Uiso d . P D 0.222(18) M 2
O O1QB 0.625(2) 0.6279(16) 0.3478(11) 0.055(8) Uiso d U P D 0.222(18) M 2
C C1QB 0.5753(8) 0.6846(8) 0.2799(5) 0.075(5) Uani d . P D 0.222(18) M 2
H H1Q4 0.5491 0.7227 0.2759 0.112 Uiso calc U P R 0.222(18) M 2
H H1Q5 0.6183 0.6877 0.2656 0.112 Uiso calc U P R 0.222(18) M 2
H H1Q6 0.5495 0.6492 0.2698 0.112 Uiso calc U P R 0.222(18) M 2
C C2QB 0.5887(13) 0.7406(8) 0.3483(6) 0.106(8) Uani d . P D 0.222(18) M 2
H H2Q4 0.5635 0.7702 0.3319 0.16 Uiso calc U P R 0.222(18) M 2
H H2Q5 0.5667 0.7366 0.3742 0.16 Uiso calc U P R 0.222(18) M 2
H H2Q6 0.6351 0.7555 0.3519 0.16 Uiso calc U P R 0.222(18) M 2
S S1RA 0.2378(4) 0.5853(3) 0.6723(2) 0.057(3) Uani d . P D 0.521(18) N 1
O O1RA 0.2283(8) 0.6452(6) 0.6483(4) 0.108(5) Uani d . P D 0.521(18) N 1
C C1RA 0.1530(12) 0.5519(12) 0.6702(8) 0.129(9) Uani d . P D 0.521(18) N 1
H H1R1 0.1525 0.5126 0.6848 0.194 Uiso calc U P R 0.521(18) N 1
H H1R2 0.1206 0.5807 0.6823 0.194 Uiso calc U P R 0.521(18) N 1
H H1R3 0.1405 0.5444 0.6425 0.194 Uiso calc U P R 0.521(18) N 1
C C2RA 0.2341(16) 0.6109(15) 0.7223(8) 0.070(9) Uani d . P D 0.521(18) N 1
H H2R1 0.2398 0.5754 0.7401 0.105 Uiso calc U P R 0.521(18) N 1
H H2R2 0.2704 0.6409 0.7271 0.105 Uiso calc U P R 0.521(18) N 1
H H2R3 0.1902 0.6305 0.7273 0.105 Uiso calc U P R 0.521(18) N 1
S S1RB 0.1940(13) 0.6211(11) 0.6840(5) 0.189(12) Uani d . P D 0.479(18) N 2
O O1RB 0.2283(8) 0.6452(6) 0.6483(4) 0.108(5) Uani d . P D 0.479(18) N 2
C C1RB 0.1530(12) 0.5519(12) 0.6702(8) 0.129(9) Uani d . P D 0.479(18) N 2
H H1R4 0.1296 0.5345 0.6933 0.194 Uiso calc U P R 0.479(18) N 2
H H1R5 0.1201 0.5606 0.6492 0.194 Uiso calc U P R 0.479(18) N 2
H H1R6 0.1866 0.5221 0.6605 0.194 Uiso calc U P R 0.479(18) N 2
C C2RB 0.262(2) 0.579(2) 0.7055(15) 0.118(17) Uiso d . P D 0.479(18) N 2
H H2R4 0.2465 0.5593 0.7303 0.177 Uiso calc U P R 0.479(18) N 2
H H2R5 0.2768 0.5464 0.687 0.177 Uiso calc U P R 0.479(18) N 2
H H2R6 0.2995 0.6067 0.7112 0.177 Uiso calc U P R 0.479(18) N 2
S S1SA 0.726(2) 0.0162(15) 0.4511(9) 0.165(11) Uiso d . P D 0.3 O 1
O O1SA 0.7044(19) 0.0128(15) 0.4120(9) 0.061(9) Uiso d . P D 0.3 O 1
C C1SA 0.751(4) 0.081(2) 0.4740(17) 0.10(2) Uiso d . P D 0.3 O 1
H H1S1 0.7643 0.0707 0.5014 0.15 Uiso calc U P R 0.3 O 1
H H1S2 0.7904 0.0981 0.46 0.15 Uiso calc U P R 0.3 O 1
H H1S3 0.7143 0.1106 0.4742 0.15 Uiso calc U P R 0.3 O 1
C C2SA 0.733(3) -0.030(2) 0.4867(12) 0.064(13) Uiso d . P D 0.3 O 1
H H2S1 0.7515 -0.0084 0.5099 0.096 Uiso calc U P R 0.3 O 1
H H2S2 0.6889 -0.0475 0.4932 0.096 Uiso calc U P R 0.3 O 1
H H2S3 0.7642 -0.0639 0.4793 0.096 Uiso calc U P R 0.3 O 1
S S1SB 0.766(2) 0.007(2) 0.4460(12) 0.20(3) Uiso d . P D 0.2 P 2
O O1SB 0.746(2) 0.0252(19) 0.4047(11) 0.049(11) Uiso d . P D 0.2 P 2
C C1SB 0.718(3) 0.062(2) 0.4742(14) 0.029(12) Uiso d . P D 0.2 P 2
H H1S4 0.7259 0.0559 0.5025 0.043 Uiso calc U P R 0.2 P 2
H H1S5 0.7312 0.1044 0.4668 0.043 Uiso calc U P R 0.2 P 2
H H1S6 0.6693 0.0568 0.4686 0.043 Uiso calc U P R 0.2 P 2
C C2SB 0.711(3) -0.055(2) 0.4564(17) 0.044(15) Uiso d . P D 0.2 P 2
H H2S4 0.7199 -0.0701 0.4832 0.066 Uiso calc U P R 0.2 P 2
H H2S5 0.6639 -0.0402 0.4547 0.066 Uiso calc U P R 0.2 P 2
H H2S6 0.7183 -0.0878 0.4371 0.066 Uiso calc U P R 0.2 P 2
S S1TA 0.4462(4) 0.6228(4) 0.9340(2) 0.064(3) Uani d . P D 0.62(2) Q 1
O O1TA 0.5054(13) 0.596(3) 0.9071(15) 0.11(2) Uani d . P D 0.62(2) Q 1
C C1TA 0.4155(19) 0.6886(15) 0.9090(11) 0.109(12) Uani d U P D 0.62(2) Q 1
H H1T1 0.4466 0.7233 0.9132 0.164 Uiso calc U P R 0.62(2) Q 1
H H1T2 0.3707 0.6994 0.9194 0.164 Uiso calc U P R 0.62(2) Q 1
H H1T3 0.4121 0.6797 0.8806 0.164 Uiso calc U P R 0.62(2) Q 1
C C2TA 0.3799(18) 0.5718(16) 0.9168(13) 0.107(12) Uani d U P D 0.62(2) Q 1
H H2T1 0.3362 0.5865 0.9268 0.16 Uiso calc U P R 0.62(2) Q 1
H H2T2 0.3883 0.5298 0.9267 0.16 Uiso calc U P R 0.62(2) Q 1
H H2T3 0.3793 0.5715 0.8878 0.16 Uiso calc U P R 0.62(2) Q 1
S S1TB 0.4261(8) 0.5873(9) 0.9148(5) 0.092(7) Uani d . P D 0.38(2) Q 2
O O1TB 0.5025(16) 0.607(3) 0.9067(17) 0.057(14) Uiso d . P D 0.38(2) Q 2
C C1TB 0.375(3) 0.610(3) 0.8746(13) 0.097(18) Uiso d . P D 0.38(2) Q 2
H H1T4 0.3276 0.5982 0.8798 0.146 Uiso calc U P R 0.38(2) Q 2
H H1T5 0.377 0.6555 0.8715 0.146 Uiso calc U P R 0.38(2) Q 2
H H1T6 0.3904 0.5904 0.8503 0.146 Uiso calc U P R 0.38(2) Q 2
C C2TB 0.410(3) 0.655(2) 0.9458(17) 0.11(2) Uiso d . P D 0.38(2) Q 2
H H2T4 0.3634 0.6546 0.9553 0.171 Uiso calc U P R 0.38(2) Q 2
H H2T5 0.4412 0.6551 0.9685 0.171 Uiso calc U P R 0.38(2) Q 2
H H2T6 0.4178 0.6931 0.9302 0.171 Uiso calc U P R 0.38(2) Q 2
S S1UA 0.8924(5) 0.9269(4) 0.7238(3) 0.099(4) Uani d . P D 0.640(18) R 1
O O1UA 0.850(3) 0.9751(12) 0.7456(8) 0.122(13) Uani d U P D 0.640(18) R 1
C C1UA 0.8313(13) 0.8674(11) 0.7100(9) 0.131(9) Uani d . P D 0.640(18) R 1
H H1U1 0.8545 0.8341 0.6956 0.196 Uiso calc U P R 0.640(18) R 1
H H1U2 0.8102 0.8505 0.7339 0.196 Uiso calc U P R 0.640(18) R 1
H H1U3 0.7965 0.8856 0.6929 0.196 Uiso calc U P R 0.640(18) R 1
C C2UA 0.9109(16) 0.9569(15) 0.6765(9) 0.158(12) Uiso d . P D 0.640(18) R 1
H H2U1 0.9384 0.927 0.6617 0.237 Uiso calc U P R 0.640(18) R 1
H H2U2 0.8686 0.9646 0.6621 0.237 Uiso calc U P R 0.640(18) R 1
H H2U3 0.936 0.9958 0.6793 0.237 Uiso calc U P R 0.640(18) R 1
S S1UB 0.8328(11) 0.9493(8) 0.7009(7) 0.129(9) Uani d U P D 0.360(18) R 2
O O1UB 0.838(7) 0.975(4) 0.743(2) 0.27(8) Uiso d . P D 0.360(18) R 2
C C1UB 0.8313(13) 0.8674(11) 0.7100(9) 0.131(9) Uani d . P D 0.360(18) R 2
H H1U4 0.8278 0.8452 0.6847 0.196 Uiso calc U P R 0.360(18) R 2
H H1U5 0.8731 0.8551 0.7235 0.196 Uiso calc U P R 0.360(18) R 2
H H1U6 0.7923 0.8571 0.7267 0.196 Uiso calc U P R 0.360(18) R 2
C C2UB 0.9109(16) 0.9569(15) 0.6765(9) 0.158(12) Uiso d . P D 0.360(18) R 2
H H2U4 0.9072 0.9404 0.6495 0.237 Uiso calc U P R 0.360(18) R 2
H H2U5 0.9235 1.0008 0.6753 0.237 Uiso calc U P R 0.360(18) R 2
H H2U6 0.9456 0.9339 0.6911 0.237 Uiso calc U P R 0.360(18) R 2
S S1WA 0.8192(9) 0.8210(8) 0.5717(5) 0.139(5) Uiso d . P D 0.5 S 1
O O1WA 0.874(2) 0.857(2) 0.5949(13) 0.185(18) Uiso d . P D 0.5 S 1
C C1WA 0.7656(15) 0.8146(15) 0.6137(8) 0.063(8) Uiso d . P D 0.5 S 1
H H1W1 0.7245 0.7919 0.6065 0.095 Uiso calc U P R 0.5 S 1
H H1W2 0.7893 0.7923 0.6349 0.095 Uiso calc U P R 0.5 S 1
H H1W3 0.7533 0.8561 0.6231 0.095 Uiso calc U P R 0.5 S 1
C C2WA 0.7794(19) 0.8614(18) 0.5405(11) 0.093(12) Uiso d . P D 0.5 S 1
H H2W1 0.8109 0.8896 0.5272 0.139 Uiso calc U P R 0.5 S 1
H H2W2 0.7444 0.8855 0.5541 0.139 Uiso calc U P DR 0.5 S 1
H H2W3 0.7582 0.8342 0.5208 0.139 Uiso calc U P DR 0.5 S 1
S S1WB 0.8603(9) 0.8113(8) 0.5822(5) 0.049(4) Uiso d . P D 0.2 T 2
O O1WB 0.7857(16) 0.8007(18) 0.5959(12) 0.037(9) Uiso d . P D 0.2 T 2
C C1WB 0.835(3) 0.873(3) 0.5508(18) 0.058(18) Uiso d . P D 0.2 T 2
H H1W4 0.802 0.8578 0.5314 0.087 Uiso calc U P R 0.2 T 2
H H1W5 0.8138 0.9058 0.5669 0.087 Uiso calc U P R 0.2 T 2
H H1W6 0.8743 0.8899 0.537 0.087 Uiso calc U P R 0.2 T 2
C C2WB 0.911(3) 0.833(3) 0.6125(15) 0.041(15) Uiso d . P D 0.2 T 2
H H2W4 0.9552 0.8381 0.6 0.062 Uiso calc U P R 0.2 T 2
H H2W5 0.8961 0.8734 0.6232 0.062 Uiso calc U P R 0.2 T 2
H H2W6 0.9138 0.8031 0.6341 0.062 Uiso calc U P R 0.2 T 2
S S1XA 0.8457(4) 0.0811(3) 0.6028(2) 0.128(2) Uani d . P D 0.87(3) U 1
O O1XA 0.7793(9) 0.0506(13) 0.5846(12) 0.205(17) Uani d . P D 0.87(3) U 1
C C1XA 0.9092(12) 0.0428(15) 0.5783(9) 0.113(10) Uani d . P D 0.87(3) U 1
H H1X1 0.9532 0.0582 0.5875 0.17 Uiso calc U P R 0.87(3) U 1
H H1X2 0.9059 -0.0017 0.5838 0.17 Uiso calc U P R 0.87(3) U 1
H H1X3 0.9049 0.0499 0.5497 0.17 Uiso calc U P R 0.87(3) U 1
C C2XA 0.8530(19) 0.1543(14) 0.5811(11) 0.156(15) Uani d . P D 0.87(3) U 1
H H2X1 0.8934 0.1751 0.5914 0.234 Uiso calc U P R 0.87(3) U 1
H H2X2 0.8569 0.1498 0.5523 0.234 Uiso calc U P R 0.87(3) U 1
H H2X3 0.8128 0.179 0.5874 0.234 Uiso calc U P R 0.87(3) U 1
S S1XB 0.8457(4) 0.0811(3) 0.6028(2) 0.128(2) Uani d . P D 0.13(3) U 2
O O1XB 0.784(4) 0.040(5) 0.618(3) 0.11(5) Uiso d . P D 0.13(3) U 2
C C1XB 0.912(4) 0.029(5) 0.607(4) 0.08(3) Uiso d U P D 0.13(3) U 2
H H1X4 0.9538 0.0493 0.5983 0.116 Uiso calc U P R 0.13(3) U 2
H H1X5 0.9164 0.0166 0.6349 0.116 Uiso calc U P R 0.13(3) U 2
H H1X6 0.9027 -0.007 0.5906 0.116 Uiso calc U P R 0.13(3) U 2
C C2XB 0.836(5) 0.081(5) 0.5514(12) 0.06(3) Uiso d U P D 0.13(3) U 2
H H2X4 0.8727 0.1053 0.5393 0.096 Uiso calc U P R 0.13(3) U 2
H H2X5 0.8388 0.038 0.5416 0.096 Uiso calc U P R 0.13(3) U 2
H H2X6 0.7925 0.0987 0.5443 0.096 Uiso calc U P R 0.13(3) U 2
S S1YA 0.9521(3) 0.6802(3) 0.59658(15) 0.068(2) Uani d U P D 0.807(18) V 1
O O1YA 0.8824(7) 0.6648(8) 0.6095(4) 0.080(5) Uani d U P D 0.807(18) V 1
C C1YA 0.9983(13) 0.6190(13) 0.6114(5) 0.073(7) Uani d . P D 0.807(18) V 1
H H1Y1 0.9996 0.6177 0.6405 0.11 Uiso calc U P R 0.807(18) V 1
H H1Y2 1.0445 0.6229 0.6011 0.11 Uiso calc U P R 0.807(18) V 1
H H1Y3 0.9778 0.5808 0.6013 0.11 Uiso calc U P R 0.807(18) V 1
C C2YA 0.9553(12) 0.6639(12) 0.5453(6) 0.080(6) Uani d U P D 0.807(18) V 1
H H2Y1 0.9613 0.6193 0.5414 0.12 Uiso calc U P R 0.807(18) V 1
H H2Y2 0.9933 0.6862 0.5333 0.12 Uiso calc U P R 0.807(18) V 1
H H2Y3 0.9129 0.6772 0.5328 0.12 Uiso calc U P R 0.807(18) V 1
S S1YB 0.949(3) 0.632(3) 0.5744(19) 0.19(3) Uiso d U P D 0.193(18) V 2
O O1YB 0.913(7) 0.689(5) 0.585(5) 0.26(9) Uiso d . P D 0.193(18) V 2
C C1YB 1.006(7) 0.621(12) 0.611(3) 0.18(4) Uiso d U P D 0.193(18) V 2
H H1Y4 1.0324 0.5834 0.6053 0.269 Uiso calc U P R 0.193(18) V 2
H H1Y5 1.0373 0.6568 0.6113 0.269 Uiso calc U P R 0.193(18) V 2
H H1Y6 0.9834 0.6175 0.6361 0.269 Uiso calc U P R 0.193(18) V 2
C C2YB 1.008(5) 0.648(5) 0.537(2) 0.083(10) Uiso d U P D 0.193(18) V 2
H H2Y4 0.9994 0.62 0.514 0.124 Uiso calc U P R 0.193(18) V 2
H H2Y5 1.0536 0.641 0.5466 0.124 Uiso calc U P R 0.193(18) V 2
H H2Y6 1.0027 0.6908 0.528 0.124 Uiso calc U P R 0.193(18) V 2
O O1V 0.1720(11) 0.6314(10) 0.5770(6) 0.085(6) Uiso d . P . 0.6 . .
O O2V 0.331(2) 0.4291(19) 0.6405(12) 0.081(11) Uiso d . P . 0.3 . .
O O3V 0.731(2) -0.0310(19) 0.6465(12) 0.083(11) Uiso d . P . 0.3 . .

loop_
_atom_site_aniso_label
_atom_site_aniso_U_11
_atom_site_aniso_U_22
_atom_site_aniso_U_33
_atom_site_aniso_U_12
_atom_site_aniso_U_13
_atom_site_aniso_U_23
S1A 0.050(2) 0.060(2) 0.068(2) -0.0073(17) -0.0003(19) 0.0063(19)
S2A 0.0438(18) 0.067(2) 0.0456(19) -0.0060(17) 0.0076(16) 0.0004(17)
C3A 0.057(8) 0.041(7) 0.048(7) -0.007(6) 0.005(6) -0.002(6)
C4A 0.043(7) 0.044(7) 0.039(7) -0.005(6) 0.012(6) 0.000(6)
N5A 0.049(6) 0.035(6) 0.053(7) -0.002(5) 0.017(5) 0.003(5)
C6A 0.059(9) 0.040(7) 0.038(7) 0.000(6) 0.012(7) 0.005(6)
C7A 0.052(8) 0.046(8) 0.038(7) 0.005(6) 0.000(6) 0.007(6)
N8A 0.044(6) 0.042(6) 0.042(6) -0.005(5) 0.005(5) 0.006(5)
C9A 0.051(8) 0.059(9) 0.047(8) -0.006(7) 0.001(7) 0.016(7)
C10A 0.067(9) 0.048(8) 0.050(8) -0.011(7) 0.013(7) 0.021(7)
N11A 0.049(6) 0.056(7) 0.034(6) -0.011(5) 0.012(5) 0.009(5)
C12A 0.050(8) 0.051(8) 0.042(7) -0.005(6) -0.001(6) 0.005(6)
C13A 0.053(8) 0.066(9) 0.058(9) 0.009(7) 0.015(7) 0.001(8)
S14A 0.060(2) 0.057(2) 0.0430(19) 0.0030(17) 0.0025(17) 0.0014(16)
S15A 0.0475(19) 0.060(2) 0.0415(17) 0.0048(16) 0.0055(15) 0.0034(16)
C16A 0.052(8) 0.056(8) 0.045(7) 0.010(7) 0.002(6) 0.007(6)
C17A 0.049(8) 0.059(9) 0.044(7) 0.015(7) 0.002(6) 0.001(7)
N18A 0.052(7) 0.051(7) 0.044(6) 0.002(6) -0.007(5) 0.006(5)
C19A 0.068(10) 0.043(8) 0.062(9) 0.001(7) -0.011(8) 0.003(7)
N21A 0.041(7) 0.054(7) 0.075(8) 0.001(5) -0.004(6) 0.007(6)
C22A 0.033(13) 0.066(18) 0.08(2) 0.001(11) -0.014(13) 0.03(2)
C32A 0.058(11) 0.081(13) 0.075(13) 0.027(10) 0.006(10) 0.005(11)
C31A 0.069(13) 0.086(14) 0.083(14) 0.017(11) -0.005(11) 0.020(12)
C30A 0.065(16) 0.079(19) 0.063(17) 0.023(14) 0.008(13) 0.023(16)
C20A 0.052(10) 0.048(12) 0.059(12) 0.001(9) 0.001(9) 0.007(11)
N21C 0.041(7) 0.054(7) 0.075(8) 0.001(5) -0.004(6) 0.007(6)
C23A 0.045(10) 0.055(10) 0.136(17) 0.011(8) -0.012(10) 0.013(10)
N24A 0.037(6) 0.052(7) 0.071(8) 0.003(5) 0.002(6) 0.006(6)
C25A 0.049(8) 0.041(7) 0.064(9) 0.001(6) -0.001(7) 0.009(7)
C26A 0.052(8) 0.055(9) 0.081(11) -0.019(7) 0.003(8) 0.008(8)
C27A 0.087(11) 0.048(9) 0.047(8) 0.018(8) 0.013(8) 0.011(7)
C28A 0.077(11) 0.039(8) 0.074(10) -0.018(8) 0.002(9) 0.003(7)
C29A 0.073(10) 0.044(8) 0.049(8) -0.016(7) -0.009(8) 0.004(6)
O34A 0.053(6) 0.069(6) 0.049(5) 0.005(5) 0.005(5) 0.008(5)
O35A 0.073(6) 0.036(5) 0.053(6) 0.009(5) 0.024(5) -0.002(4)
O36A 0.070(7) 0.068(7) 0.079(7) -0.020(6) 0.029(6) 0.012(6)
C37A 0.043(8) 0.058(9) 0.070(10) -0.014(7) 0.022(8) -0.002(8)
O38A 0.049(6) 0.085(8) 0.078(8) 0.000(5) 0.022(6) 0.001(6)
C39A 0.059(10) 0.065(10) 0.053(9) 0.002(8) -0.020(8) -0.002(7)
O40A 0.067(7) 0.062(6) 0.043(5) 0.011(5) 0.007(5) 0.002(5)
O41A 0.077(7) 0.060(6) 0.055(6) 0.008(5) -0.002(6) 0.005(5)
O42A 0.033(6) 0.091(9) 0.139(11) 0.015(5) 0.007(7) 0.037(8)
C43A 0.034(8) 0.053(9) 0.097(13) -0.007(7) 0.002(9) 0.006(9)
O44A 0.051(6) 0.057(7) 0.134(11) -0.008(5) 0.022(7) -0.008(7)
C33A 0.067(10) 0.037(7) 0.047(8) 0.009(7) 0.005(7) 0.007(6)
N45A 0.058(18) 0.043(15) 0.026(12) -0.006(11) 0.028(11) -0.003(12)
C46A 0.095(18) 0.099(18) 0.086(17) 0.005(13) 0.010(13) 0.012(13)
C47A 0.065(9) 0.052(8) 0.050(8) -0.003(7) 0.023(7) 0.018(7)
C48A 0.069(15) 0.056(14) 0.065(15) -0.029(12) 0.000(12) 0.014(11)
C49A 0.068(16) 0.067(15) 0.060(14) 0.000(13) -0.005(13) -0.002(11)
C50A 0.085(16) 0.082(16) 0.063(16) 0.010(13) 0.005(13) 0.003(13)
C51A 0.086(17) 0.092(18) 0.067(16) -0.028(13) 0.019(12) -0.001(13)
C52A 0.080(16) 0.046(14) 0.051(14) -0.035(11) 0.015(11) 0.011(11)
C33C 0.067(10) 0.037(7) 0.047(8) 0.009(7) 0.005(7) 0.007(6)
C47C 0.065(9) 0.052(8) 0.050(8) -0.003(7) 0.023(7) 0.018(7)
N53A 0.045(7) 0.070(8) 0.063(8) -0.014(6) -0.006(6) 0.004(6)
C54A 0.052(13) 0.089(15) 0.084(17) -0.029(10) -0.020(11) -0.001(12)
C55A 0.073(13) 0.085(15) 0.082(15) -0.017(11) 0.009(11) -0.009(12)
C56A 0.11(2) 0.10(2) 0.044(15) -0.01(2) -0.017(15) 0.031(15)
C57A 0.110(17) 0.113(17) 0.112(17) -0.016(14) -0.002(14) 0.004(13)
C58A 0.096(16) 0.099(16) 0.096(15) -0.019(13) -0.011(13) 0.004(12)
C59A 0.097(16) 0.106(18) 0.110(17) -0.016(13) -0.006(13) 0.001(14)
C60A 0.078(15) 0.096(16) 0.106(16) -0.005(12) -0.004(12) 0.007(13)
N53C 0.045(7) 0.070(8) 0.063(8) -0.014(6) -0.006(6) 0.004(6)
N61A 0.041(7) 0.107(11) 0.047(7) -0.007(6) 0.007(6) -0.022(7)
C62A 0.07(2) 0.12(3) 0.049(16) 0.005(18) -0.001(11) -0.033(15)
C63A 0.047(12) 0.079(13) 0.069(14) 0.003(12) 0.006(9) -0.029(11)
C64A 0.10(2) 0.09(2) 0.048(14) -0.01(2) -0.011(12) -0.012(14)
C65A 0.10(2) 0.14(3) 0.066(17) -0.02(2) 0.007(15) -0.042(19)
C66A 0.068(15) 0.10(2) 0.063(15) -0.033(15) 0.018(12) -0.034(15)
C67A 0.033(11) 0.16(3) 0.054(16) -0.015(13) 0.012(11) -0.064(17)
C68A 0.070(17) 0.15(3) 0.040(14) -0.028(18) 0.018(14) -0.018(16)
N61C 0.041(7) 0.107(11) 0.047(7) -0.007(6) 0.007(6) -0.022(7)
N69A 0.062(8) 0.049(7) 0.107(12) -0.012(6) -0.023(8) 0.009(8)
C70A 0.080(12) 0.056(10) 0.119(16) -0.014(9) -0.032(12) 0.013(10)
C71A 0.067(10) 0.052(9) 0.093(13) -0.007(8) -0.004(10) 0.007(9)
C72A 0.053(9) 0.067(11) 0.084(12) -0.003(8) 0.006(8) -0.003(9)
C73A 0.053(9) 0.055(10) 0.095(13) -0.018(7) 0.013(9) -0.021(9)
C74A 0.080(11) 0.054(10) 0.081(12) -0.017(8) 0.010(10) -0.001(9)
C75A 0.16(2) 0.054(11) 0.095(14) -0.010(12) 0.026(14) 0.000(10)
C76A 0.121(16) 0.051(10) 0.086(13) 0.001(10) -0.016(12) 0.004(9)
S1B 0.115(4) 0.056(2) 0.0362(19) 0.003(2) 0.005(2) 0.0004(17)
S2B 0.076(3) 0.080(3) 0.059(2) -0.005(2) 0.014(2) -0.013(2)
C3B 0.055(9) 0.081(10) 0.040(8) 0.014(8) -0.004(7) -0.005(7)
C4B 0.051(8) 0.069(10) 0.049(8) 0.010(7) -0.001(7) -0.002(7)
N5B 0.046(7) 0.064(7) 0.055(7) 0.022(6) 0.004(6) 0.004(6)
C6B 0.065(10) 0.069(10) 0.040(8) 0.002(8) 0.007(7) 0.010(7)
C7B 0.038(13) 0.082(19) 0.053(14) 0.017(10) 0.018(9) 0.026(11)
N8B 0.057(7) 0.061(7) 0.049(7) 0.009(6) 0.001(6) 0.010(6)
C9B 0.030(14) 0.084(18) 0.067(17) 0.002(10) 0.018(10) 0.019(13)
C29B 0.11(2) 0.10(2) 0.049(14) -0.004(17) -0.012(14) 0.022(16)
C28B 0.088(14) 0.121(16) 0.093(15) 0.016(12) 0.007(12) -0.005(13)
C27B 0.058(11) 0.086(13) 0.086(13) 0.010(10) -0.001(10) 0.018(12)
N8D 0.057(7) 0.061(7) 0.049(7) 0.009(6) 0.001(6) 0.010(6)
C10B 0.055(9) 0.053(8) 0.051(8) -0.015(7) -0.009(7) 0.008(7)
N11B 0.046(7) 0.044(6) 0.059(7) 0.002(5) 0.001(6) 0.013(5)
C12B 0.062(9) 0.034(7) 0.067(9) -0.008(6) -0.015(8) 0.001(6)
C20B 0.061(9) 0.040(8) 0.070(10) -0.001(7) 0.008(8) -0.002(7)
N21B 0.052(7) 0.047(7) 0.048(6) 0.009(5) 0.004(6) -0.011(5)
C22B 0.049(8) 0.043(8) 0.063(9) -0.008(6) 0.020(7) -0.017(7)
C23B 0.036(7) 0.059(9) 0.047(8) -0.001(7) 0.004(6) -0.010(7)
N24B 0.050(6) 0.053(7) 0.042(6) -0.003(6) -0.007(5) 0.005(5)
C25B 0.053(8) 0.048(8) 0.034(6) 0.007(6) -0.002(6) -0.002(6)
C26B 0.067(9) 0.059(9) 0.033(7) 0.000(7) 0.000(7) -0.009(6)
C30B 0.080(13) 0.070(11) 0.087(13) 0.002(10) 0.004(11) -0.001(10)
C31B 0.054(10) 0.061(11) 0.125(16) -0.030(9) 0.031(11) -0.020(11)
C32B 0.053(9) 0.070(11) 0.073(11) -0.002(8) 0.011(8) -0.011(9)
C33B 0.045(8) 0.070(10) 0.042(8) 0.005(7) -0.005(6) -0.004(8)
O34B 0.060(6) 0.068(6) 0.042(6) 0.007(5) 0.001(5) 0.007(5)
O35B 0.060(6) 0.084(8) 0.060(6) 0.017(6) 0.008(5) 0.016(6)
O36B 0.057(6) 0.075(7) 0.076(7) -0.005(5) 0.006(6) 0.026(6)
C37B 0.059(9) 0.045(9) 0.061(9) 0.011(7) 0.000(7) 0.012(7)
O38B 0.063(6) 0.041(5) 0.056(6) 0.003(4) -0.003(5) -0.006(4)
O42B 0.047(6) 0.067(7) 0.076(7) -0.001(5) -0.002(5) -0.023(6)
C43B 0.041(7) 0.074(10) 0.036(7) -0.007(7) -0.016(6) -0.007(7)
O44B 0.046(5) 0.049(5) 0.050(5) 0.005(4) -0.007(4) -0.015(4)
N45B 0.084(9) 0.066(8) 0.044(7) 0.005(7) 0.010(7) -0.003(6)
C46B 0.066(10) 0.064(10) 0.056(9) -0.014(8) 0.013(8) -0.010(8)
C47B 0.067(11) 0.064(10) 0.065(10) 0.002(8) 0.021(9) 0.009(8)
C48B 0.070(12) 0.113(15) 0.075(12) 0.017(11) 0.011(10) 0.032(11)
C49B 0.074(10) 0.090(11) 0.102(11) 0.025(9) 0.024(9) 0.033(9)
C50B 0.100(12) 0.083(10) 0.093(11) 0.025(10) 0.026(10) 0.020(9)
C51B 0.120(12) 0.090(11) 0.074(10) 0.033(10) 0.011(10) 0.017(9)
C52B 0.101(14) 0.080(12) 0.055(10) 0.010(10) 0.005(9) -0.007(9)
N53B 0.083(9) 0.048(7) 0.056(7) 0.012(6) -0.008(7) 0.003(6)
C54B 0.150(19) 0.078(12) 0.045(9) 0.025(12) -0.011(11) -0.002(8)
C55B 0.061(10) 0.062(10) 0.073(11) -0.009(8) 0.011(8) 0.012(9)
C56B 0.07(2) 0.08(2) 0.10(2) 0.001(17) -0.010(16) 0.05(2)
C57B 0.040(14) 0.09(2) 0.08(2) -0.025(12) -0.018(12) 0.049(16)
C58B 0.087(16) 0.097(16) 0.084(15) 0.013(12) -0.018(12) 0.035(13)
C59B 0.20(5) 0.18(5) 0.035(16) 0.04(4) -0.02(2) 0.04(2)
C60B 0.11(2) 0.09(2) 0.044(15) -0.02(2) 0.009(14) 0.031(14)
C55D 0.061(10) 0.062(10) 0.073(11) -0.009(8) 0.011(8) 0.012(9)
C13B 0.076(11) 0.068(10) 0.053(9) 0.025(8) -0.013(8) -0.008(7)
S14B 0.050(5) 0.061(4) 0.047(4) 0.019(3) -0.003(3) -0.004(2)
S15B 0.057(6) 0.061(4) 0.060(4) 0.010(3) -0.009(4) -0.010(3)
C16B 0.064(18) 0.075(16) 0.047(14) 0.035(13) -0.010(11) -0.014(11)
O41B 0.084(16) 0.038(9) 0.080(12) 0.016(9) -0.023(11) 0.008(8)
C19B 0.046(16) 0.041(15) 0.050(13) 0.002(11) -0.019(11) -0.004(10)
N18B 0.046(12) 0.037(10) 0.034(10) -0.008(9) -0.014(8) 0.003(7)
C17B 0.047(15) 0.062(15) 0.050(14) -0.006(12) -0.009(10) 0.001(10)
O40B 0.036(10) 0.090(13) 0.055(10) 0.002(9) -0.019(8) -0.009(8)
C39B 0.056(15) 0.063(16) 0.059(17) 0.035(14) -0.029(12) -0.016(11)
N61B 0.043(12) 0.064(13) 0.051(12) -0.015(11) -0.009(10) 0.006(10)
C62B 0.030(11) 0.079(18) 0.050(13) -0.011(11) 0.001(11) -0.001(11)
C63B 0.027(11) 0.12(2) 0.044(13) 0.006(12) -0.006(10) -0.002(13)
C64B 0.077(17) 0.070(15) 0.073(18) 0.018(13) -0.050(15) -0.033(13)
C65B 0.090(14) 0.090(13) 0.082(14) 0.015(11) -0.020(12) -0.012(11)
C66B 0.09(2) 0.052(17) 0.11(3) 0.030(15) -0.014(18) 0.002(15)
C67B 0.083(19) 0.09(2) 0.055(18) 0.010(14) -0.019(14) 0.031(15)
C68B 0.11(3) 0.10(2) 0.045(15) 0.026(17) -0.035(14) 0.015(14)
C13D 0.076(11) 0.068(10) 0.053(9) 0.025(8) -0.013(8) -0.008(7)
N69B 0.073(8) 0.054(7) 0.042(6) 0.006(6) -0.009(6) 0.003(6)
C70B 0.088(12) 0.071(10) 0.037(8) 0.001(9) 0.000(8) 0.004(7)
C71B 0.12(3) 0.056(19) 0.043(16) 0.031(13) -0.029(13) -0.011(9)
C72B 0.077(19) 0.089(19) 0.072(16) 0.014(13) -0.036(13) -0.009(12)
C73B 0.114(14) 0.082(13) 0.084(13) -0.009(11) -0.024(12) -0.002(11)
C74B 0.10(3) 0.091(19) 0.077(18) -0.002(16) -0.010(18) -0.008(14)
C75B 0.128(17) 0.131(17) 0.118(17) 0.015(13) -0.017(13) -0.004(13)
C76B 0.15(3) 0.12(3) 0.049(15) 0.03(2) -0.015(15) 0.016(13)
C70D 0.088(12) 0.071(10) 0.037(8) 0.001(9) 0.000(8) 0.004(7)
S1P 0.081(3) 0.053(2) 0.083(3) 0.003(2) 0.007(2) -0.003(2)
O1P 0.075(7) 0.059(6) 0.075(7) -0.002(5) 0.018(6) 0.000(6)
C1P 0.105(14) 0.106(14) 0.105(14) 0.049(12) 0.039(12) 0.030(12)
C2P 0.088(15) 0.086(14) 0.14(2) -0.009(11) -0.028(14) -0.007(14)
S1QA 0.064(4) 0.070(4) 0.085(4) 0.021(3) 0.028(3) 0.024(3)
O1QA 0.103(11) 0.055(7) 0.060(7) 0.016(7) 0.014(7) 0.017(6)
C1QA 0.060(10) 0.079(12) 0.085(12) 0.001(9) -0.008(9) 0.004(10)
C2QA 0.18(2) 0.067(12) 0.074(13) 0.042(13) 0.010(14) -0.017(10)
C1QB 0.060(10) 0.079(12) 0.085(12) 0.001(9) -0.008(9) 0.004(10)
C2QB 0.18(2) 0.067(12) 0.074(13) 0.042(13) 0.010(14) -0.017(10)
S1RA 0.048(5) 0.057(5) 0.065(5) 0.011(3) 0.027(4) 0.013(4)
O1RA 0.132(12) 0.093(10) 0.100(10) -0.002(9) 0.019(9) 0.019(8)
C1RA 0.118(19) 0.13(2) 0.14(2) -0.052(17) 0.042(17) 0.005(17)
C2RA 0.07(2) 0.08(2) 0.07(2) -0.009(17) 0.036(17) -0.010(17)
S1RB 0.22(2) 0.23(3) 0.117(14) -0.03(2) 0.072(15) -0.007(15)
O1RB 0.132(12) 0.093(10) 0.100(10) -0.002(9) 0.019(9) 0.019(8)
C1RB 0.118(19) 0.13(2) 0.14(2) -0.052(17) 0.042(17) 0.005(17)
S1TA 0.075(5) 0.055(5) 0.063(5) -0.014(4) 0.013(4) -0.002(4)
O1TA 0.056(15) 0.17(5) 0.10(2) 0.002(15) 0.035(12) 0.05(2)
C1TA 0.13(2) 0.10(2) 0.09(2) -0.027(18) -0.006(18) 0.012(17)
C2TA 0.069(19) 0.10(2) 0.15(3) -0.021(18) 0.010(19) -0.018(19)
S1TB 0.057(9) 0.124(16) 0.094(11) 0.012(10) 0.010(8) -0.014(11)
S1UA 0.108(7) 0.077(6) 0.113(7) 0.000(5) -0.005(5) 0.017(5)
O1UA 0.18(2) 0.104(18) 0.083(16) 0.012(15) 0.023(15) -0.024(12)
C1UA 0.13(2) 0.095(17) 0.16(2) -0.008(15) -0.056(19) 0.024(16)
S1UB 0.131(14) 0.107(12) 0.150(15) -0.002(9) 0.024(11) -0.001(10)
C1UB 0.13(2) 0.095(17) 0.16(2) -0.008(15) -0.056(19) 0.024(16)
S1XA 0.149(6) 0.109(5) 0.126(5) 0.021(4) 0.055(5) 0.009(4)
O1XA 0.057(12) 0.19(2) 0.37(5) 0.009(13) 0.056(18) 0.06(3)
C1XA 0.086(17) 0.15(3) 0.10(2) -0.001(16) -0.014(15) 0.015(18)
C2XA 0.17(3) 0.11(2) 0.19(4) 0.02(2) 0.02(3) 0.04(2)
S1XB 0.149(6) 0.109(5) 0.126(5) 0.021(4) 0.055(5) 0.009(4)
S1YA 0.068(4) 0.090(4) 0.047(3) -0.028(3) 0.011(3) -0.016(3)
O1YA 0.062(8) 0.145(12) 0.034(6) -0.029(8) 0.014(6) -0.016(7)
C1YA 0.119(19) 0.061(12) 0.041(10) -0.010(12) 0.040(11) -0.012(9)
C2YA 0.083(11) 0.100(12) 0.058(10) -0.027(10) 0.008(9) -0.008(9)

loop_
_atom_type_symbol
_atom_type_description
_atom_type_scat_dispersion_real
_atom_type_scat_dispersion_imag
_atom_type_scat_source
C C 0.0033 0.0016 'International Tables Vol C Tables 4.2.6.8 and 6.1.1.4'
H H 0.0000 0.0000 'International Tables Vol C Tables 4.2.6.8 and 6.1.1.4'
N N 0.0061 0.0033 'International Tables Vol C Tables 4.2.6.8 and 6.1.1.4'
O O 0.0106 0.0060 'International Tables Vol C Tables 4.2.6.8 and 6.1.1.4'
S S 0.1246 0.1234 'International Tables Vol C Tables 4.2.6.8 and 6.1.1.4'

loop_
_geom_angle_atom_site_label_1
_geom_angle_atom_site_label_2
_geom_angle_atom_site_label_3
_geom_angle
C26A S1A S2A 104.2(6)
C3A S2A S1A 102.9(5)
C4A C3A S2A 114.1(9)
C4A C3A H3A1 108.7
S2A C3A H3A1 108.7
C4A C3A H3A2 108.7
S2A C3A H3A2 108.7
H3A1 C3A H3A2 107.6
N5A C4A C3A 109.8(10)
N5A C4A C33C 110.3(11)
C3A C4A C33C 106.7(10)
N5A C4A C33A 110.3(11)
C3A C4A C33A 106.7(10)
N5A C4A H4A 110.0
C3A C4A H4A 110.0
C33A C4A H4A 110.0
C6A N5A C4A 120.2(11)
C6A N5A H5A 119.9
C4A N5A H5A 119.9
O35A C6A N5A 123.3(12)
O35A C6A C7A 120.3(12)
N5A C6A C7A 116.3(11)
N8A C7A C27A 123.3(13)
N8A C7A C6A 117.5(11)
C27A C7A C6A 119.2(13)
C9A N8A C7A 118.8(12)
N8A C9A C29A 122.8(14)
N8A C9A C10A 118.1(13)
C29A C9A C10A 119.1(13)
O36A C10A N11A 123.4(14)
O36A C10A C9A 121.5(13)
N11A C10A C9A 114.9(11)
C10A N11A C12A 121.9(11)
C10A N11A H11A 119.0
C12A N11A H11A 119.0
N11A C12A C13A 113.9(11)
N11A C12A C37A 109.8(11)
C13A C12A C37A 111.4(12)
N11A C12A H12A 107.1
C13A C12A H12A 107.1
C37A C12A H12A 107.1
C12A C13A S14A 112.9(10)
C12A C13A H13A 109.0
S14A C13A H13A 109.0
C12A C13A H13B 109.0
S14A C13A H13B 109.0
H13A C13A H13B 107.8
C13A S14A S15A 103.5(6)
C16A S15A S14A 102.8(5)
C17A C16A S15A 115.3(10)
C17A C16A H16A 108.4
S15A C16A H16A 108.4
C17A C16A H16B 108.4
S15A C16A H16B 108.4
H16A C16A H16B 107.5
N18A C17A C39A 111.4(12)
N18A C17A C16A 111.2(11)
C39A C17A C16A 113.8(12)
N18A C17A H17A 106.6
C39A C17A H17A 106.6
C16A C17A H17A 106.6
C19A N18A C17A 120.7(12)
C19A N18A H18A 119.6
C17A N18A H18A 119.6
O41A C19A N18A 123.2(15)
O41A C19A C20C 122.4(17)
N18A C19A C20C 114.2(18)
O41A C19A C20A 120.7(14)
N18A C19A C20A 115.5(14)
C20A N21A C22A 117.4(15)
N21A C22A C32A 124.5(18)
N21A C22A C23A 118.2(16)
C32A C22A C23A 117.(2)
C22A C32A C31A 116.(2)
C22A C32A H32A 122.1
C31A C32A H32A 122.1
C30A C31A C32A 119.(2)
C30A C31A H31A 120.3
C32A C31A H31A 120.3
C31A C30A C20A 120.(2)
C31A C30A H30A 120.1
C20A C30A H30A 120.1
N21A C20A C30A 122.5(17)
N21A C20A C19A 116.0(16)
C30A C20A C19A 121.3(16)
C20C N21C C22C 115.(3)
N21C C22C C32C 123.(3)
N21C C22C C23A 111.(4)
C32C C22C C23A 123.(4)
C22C C32C C31C 119.(3)
C22C C32C H32C 120.6
C31C C32C H32C 120.6
C30C C31C C32C 120.(3)
C30C C31C H31C 120.2
C32C C31C H31C 120.2
C31C C30C C20C 116.(3)
C31C C30C H30C 122.1
C20C C30C H30C 122.1
N21C C20C C30C 126.(3)
N21C C20C C19A 118.(3)
C30C C20C C19A 115.(2)
O42A C23A N24A 122.0(17)
O42A C23A C22A 121.7(16)
N24A C23A C22A 116.3(17)
O42A C23A C22C 123.3(19)
N24A C23A C22C 113.(3)
C23A N24A C25A 120.3(13)
C23A N24A H24A 119.8
C25A N24A H24A 119.8
N24A C25A C43A 111.9(12)
N24A C25A C26A 113.1(11)
C43A C25A C26A 110.8(13)
N24A C25A H25A 106.9
C43A C25A H25A 106.9
C26A C25A H25A 106.9
C25A C26A S1A 115.1(11)
C25A C26A H26A 108.5
S1A C26A H26A 108.5
C25A C26A H26B 108.5
S1A C26A H26B 108.5
H26A C26A H26B 107.5
C7A C27A C28A 119.8(14)
C7A C27A H27A 120.1
C28A C27A H27A 120.1
C27A C28A C29A 116.8(13)
C27A C28A H28A 121.6
C29A C28A H28A 121.6
C9A C29A C28A 118.5(13)
C9A C29A H29A 120.7
C28A C29A H29A 120.7
O38A C37A N53C 124.1(14)
O38A C37A N53A 124.1(14)
O38A C37A C12A 117.7(15)
N53C C37A C12A 118.0(12)
N53A C37A C12A 118.0(12)
O40A C39A N61C 121.9(14)
O40A C39A N61A 121.9(14)
O40A C39A C17A 122.4(14)
N61C C39A C17A 115.6(13)
N61A C39A C17A 115.6(13)
O44A C43A N69A 123.4(14)
O44A C43A C25A 120.8(16)
N69A C43A C25A 115.6(15)
O34A C33A N45A 123.2(15)
O34A C33A C4A 123.7(13)
N45A C33A C4A 112.0(16)
C33A N45A C46A 112.(2)
C33A N45A H45A 123.9
C46A N45A H45A 123.9
N45A C46A C47A 107.(2)
N45A C46A H46A 110.2
C47A C46A H46A 110.2
N45A C46A H46B 110.2
C47A C46A H46B 110.2
H46A C46A H46B 108.5
C52A C47A C48A 112.(2)
C52A C47A C46A 130.(2)
C48A C47A C46A 116.(2)
C49A C48A C47A 124.(3)
C49A C48A H48A 118.1
C47A C48A H48A 118.1
C50A C49A C48A 120.(3)
C50A C49A H49A 119.9
C48A C49A H49A 119.9
C49A C50A C51A 121.(3)
C49A C50A H50A 119.3
C51A C50A H50A 119.3
C50A C51A C52A 117.(3)
C50A C51A H51A 121.5
C52A C51A H51A 121.5
C47A C52A C51A 124.(3)
C47A C52A H52A 118.2
C51A C52A H52A 118.2
O34A C33C N45C 121.(2)
O34A C33C C4A 123.7(13)
N45C C33C C4A 115.(2)
C33C N45C C46C 115.(2)
C33C N45C H45C 122.5
C46C N45C H45C 122.5
N45C C46C C47C 103.5(17)
N45C C46C H46C 111.1
C47C C46C H46C 111.1
N45C C46C H46D 111.1
C47C C46C H46D 111.1
H46C C46C H46D 109.0
C52C C47C C48C 118.(2)
C52C C47C C46C 118.(2)
C48C C47C C46C 119.(2)
C49C C48C C47C 118.(3)
C49C C48C H48C 121.0
C47C C48C H48C 121.0
C50C C49C C48C 121.(3)
C50C C49C H49C 119.7
C48C C49C H49C 119.7
C49C C50C C51C 126.(3)
C49C C50C H50C 117.0
C51C C50C H50C 117.0
C50C C51C C52C 112.(3)
C50C C51C H51C 124.1
C52C C51C H51C 124.1
C47C C52C C51C 121.(3)
C47C C52C H52C 119.5
C51C C52C H52C 119.5
C37A N53A C54A 119.(2)
C37A N53A H53A 120.6
C54A N53A H53A 120.6
N53A C54A C55A 114.(2)
N53A C54A H54A 108.7
C55A C54A H54A 108.7
N53A C54A H54B 108.7
C55A C54A H54B 108.7
H54A C54A H54B 107.6
C56A C55A C60A 119.0(14)
C56A C55A C54A 121.3(19)
C60A C55A C54A 119.(2)
C55A C56A C57A 120.8(16)
C55A C56A H56A 119.6
C57A C56A H56A 119.6
C58A C57A C56A 118.5(16)
C58A C57A H57A 120.8
C56A C57A H57A 120.8
C57A C58A C59A 120.6(15)
C57A C58A H58A 119.7
C59A C58A H58A 119.7
C60A C59A C58A 119.8(15)
C60A C59A H59A 120.1
C58A C59A H59A 120.1
C59A C60A C55A 120.0(16)
C59A C60A H60A 120.0
C55A C60A H60A 120.0
C37A N53C C54C 132.(4)
N53C C54C C55C 116.(3)
N53C C54C H54C 108.4
C55C C54C H54C 108.4
N53C C54C H54D 108.4
C55C C54C H54D 108.4
H54C C54C H54D 107.4
C56C C55C C60C 117.(3)
C56C C55C C54C 117.(4)
C60C C55C C54C 120.(3)
C55C C56C C57C 121.(3)
C55C C56C H56C 119.4
C57C C56C H56C 119.4
C58C C57C C56C 117.(3)
C58C C57C H57C 121.5
C56C C57C H57C 121.5
C59C C58C C57C 121.(3)
C59C C58C H58C 119.3
C57C C58C H58C 119.3
C60C C59C C58C 119.(3)
C60C C59C H59C 120.5
C58C C59C H59C 120.5
C59C C60C C55C 121.(3)
C59C C60C H60C 119.6
C55C C60C H60C 119.6
C39A N61A C62A 123.(3)
C39A N61A H61A 118.5
C62A N61A H61A 118.5
N61A C62A C63A 113.(2)
N61A C62A H62A 109.1
C63A C62A H62A 109.1
N61A C62A H62B 109.1
C63A C62A H62B 109.1
H62A C62A H62B 107.8
C68A C63A C64A 118.9(13)
C68A C63A C62A 122.3(18)
C64A C63A C62A 118.7(18)
C65A C64A C63A 119.5(15)
C65A C64A H64A 120.2
C63A C64A H64A 120.2
C66A C65A C64A 121.2(14)
C66A C65A H65A 119.4
C64A C65A H65A 119.4
C65A C66A C67A 120.1(15)
C65A C66A H66A 119.9
C67A C66A H66A 119.9
C66A C67A C68A 118.5(15)
C66A C67A H67A 120.7
C68A C67A H67A 120.7
C63A C68A C67A 121.4(14)
C63A C68A H68A 119.3
C67A C68A H68A 119.3
C39A N61C C62C 122.(5)
N61C C62C C63C 109.(3)
N61C C62C H62C 109.8
C63C C62C H62C 109.8
N61C C62C H62D 109.8
C63C C62C H62D 109.8
H62C C62C H62D 108.2
C68C C63C C64C 121.(3)
C68C C63C C62C 121.(3)
C64C C63C C62C 117.(3)
C63C C64C C65C 119.(4)
C63C C64C H64C 120.4
C65C C64C H64C 120.4
C66C C65C C64C 114.(4)
C66C C65C H65C 122.8
C64C C65C H65C 122.8
C65C C66C C67C 124.(4)
C65C C66C H66C 118.1
C67C C66C H66C 118.1
C66C C67C C68C 116.(3)
C66C C67C H67C 121.8
C68C C67C H67C 121.8
C63C C68C C67C 119.(4)
C63C C68C H68C 120.6
C67C C68C H68C 120.6
C43A N69A C70A 121.7(16)
C43A N69A H69A 119.1
C70A N69A H69A 119.1
N69A C70A C71A 111.4(14)
N69A C70A H70A 109.3
C71A C70A H70A 109.3
N69A C70A H70B 109.3
C71A C70A H70B 109.3
H70A C70A H70B 108.0
C76A C71A C72A 117.4(16)
C76A C71A C70A 121.0(17)
C72A C71A C70A 120.5(17)
C73A C72A C71A 122.2(18)
C73A C72A H72A 118.9
C71A C72A H72A 118.9
C72A C73A C74A 121.2(16)
C72A C73A H73A 119.4
C74A C73A H73A 119.4
C75A C74A C73A 116.4(17)
C75A C74A H74A 121.8
C73A C74A H74A 121.8
C74A C75A C76A 123.(2)
C74A C75A H75A 118.5
C76A C75A H75A 118.5
C71A C76A C75A 119.4(19)
C71A C76A H76A 120.3
C75A C76A H76A 120.3
C26B S1B S2B 102.5(5)
C3B S2B S1B 103.7(5)
C4B C3B S2B 115.7(11)
C4B C3B H3B1 108.3
S2B C3B H3B1 108.3
C4B C3B H3B2 108.3
S2B C3B H3B2 108.3
H3B1 C3B H3B2 107.4
N5B C4B C3B 113.6(12)
N5B C4B C33B 111.6(12)
C3B C4B C33B 109.9(12)
N5B C4B H4B 107.1
C3B C4B H4B 107.1
C33B C4B H4B 107.1
C6B N5B C4B 119.3(12)
C6B N5B H5B 120.3
C4B N5B H5B 120.3
O35B C6B N5B 124.8(13)
O35B C6B C7B 120.4(14)
N5B C6B C7B 114.9(13)
O35B C6B C7D 120.4(17)
N5B C6B C7D 114.2(17)
N8B C7B C27B 124.2(17)
N8B C7B C6B 117.2(14)
C27B C7B C6B 117.2(17)
C7B N8B C9B 117.2(15)
N8B C9B C29B 123.(2)
N8B C9B C10B 115.7(17)
C29B C9B C10B 121.5(17)
C9B C29B C28B 120.(2)
C9B C29B H29B 120.1
C28B C29B H29B 120.1
C27B C28B C29B 120.(2)
C27B C28B H28B 120.2
C29B C28B H28B 120.2
C28B C27B C7B 116.(2)
C28B C27B H27B 122.0
C7B C27B H27B 122.0
N8D C7D C27D 125.(3)
N8D C7D C6B 117.(3)
C27D C7D C6B 118.(2)
C7D N8D C9D 119.(3)
N8D C9D C29D 122.(3)
N8D C9D C10B 119.(3)
C29D C9D C10B 119.(2)
C9D C29D C28D 118.(3)
C9D C29D H29D 121.0
C28D C29D H29D 121.0
C27D C28D C29D 123.(3)
C27D C28D H28D 118.6
C29D C28D H28D 118.6
C28D C27D C7D 114.(3)
C28D C27D H27D 123.2
C7D C27D H27D 123.2
O36B C10B N11B 122.7(14)
O36B C10B C9D 121.4(18)
N11B C10B C9D 114.6(17)
O36B C10B C9B 120.4(14)
N11B C10B C9B 116.9(13)
C10B N11B C12B 122.0(12)
C10B N11B H11B 119.0
C12B N11B H11B 119.0
N11B C12B C13D 113.6(12)
N11B C12B C13B 113.6(12)
N11B C12B C37B 107.9(11)
C13D C12B C37B 111.1(12)
C13B C12B C37B 111.1(12)
N11B C12B H12B 108.0
C13B C12B H12B 108.0
C37B C12B H12B 108.0
C19D C20B C30B 114.(3)
C19D C20B N21B 121.(3)
C30B C20B N21B 123.5(16)
C30B C20B C19B 125.0(16)
N21B C20B C19B 111.5(13)
C22B N21B C20B 116.0(12)
N21B C22B C32B 123.7(15)
N21B C22B C23B 116.4(12)
C32B C22B C23B 119.9(14)
O42B C23B N24B 122.5(13)
O42B C23B C22B 121.3(13)
N24B C23B C22B 116.1(12)
C23B N24B C25B 123.3(11)
C23B N24B H24B 118.3
C25B N24B H24B 118.3
N24B C25B C26B 109.1(10)
N24B C25B C43B 109.5(11)
C26B C25B C43B 111.5(11)
N24B C25B H25B 108.9
C26B C25B H25B 108.9
C43B C25B H25B 108.9
C25B C26B S1B 114.6(10)
C25B C26B H26C 108.6
S1B C26B H26C 108.6
C25B C26B H26D 108.6
S1B C26B H26D 108.6
H26C C26B H26D 107.6
C31B C30B C20B 120.4(18)
C31B C30B H30B 119.8
C20B C30B H30B 119.8
C30B C31B C32B 119.8(16)
C30B C31B H31B 120.1
C32B C31B H31B 120.1
C22B C32B C31B 116.5(16)
C22B C32B H32B 121.8
C31B C32B H32B 121.8
O34B C33B N45B 123.8(14)
O34B C33B C4B 120.3(13)
N45B C33B C4B 115.8(13)
O38B C37B N53B 123.9(14)
O38B C37B C12B 123.6(12)
N53B C37B C12B 112.6(13)
O44B C43B N69B 123.5(13)
O44B C43B C25B 124.4(13)
N69B C43B C25B 112.1(13)
C33B N45B C46B 123.8(13)
C33B N45B H45B 118.1
C46B N45B H45B 118.1
N45B C46B C47B 110.9(13)
N45B C46B H46E 109.5
C47B C46B H46E 109.5
N45B C46B H46F 109.5
C47B C46B H46F 109.5
H46E C46B H46F 108.1
C48B C47B C52B 116.7(17)
C48B C47B C46B 122.3(17)
C52B C47B C46B 120.9(16)
C47B C48B C49B 125.(2)
C47B C48B H48B 117.7
C49B C48B H48B 117.7
C50B C49B C48B 116.(2)
C50B C49B H49B 122.0
C48B C49B H49B 122.0
C51B C50B C49B 123.(2)
C51B C50B H50B 118.6
C49B C50B H50B 118.6
C50B C51B C52B 119.(2)
C50B C51B H51B 120.7
C52B C51B H51B 120.7
C47B C52B C51B 121.(2)
C47B C52B H52B 119.3
C51B C52B H52B 119.3
C37B N53B C54B 119.4(13)
C37B N53B H53B 120.3
C54B N53B H53B 120.3
N53B C54B C55D 111.9(14)
N53B C54B C55B 111.9(14)
N53B C54B H54E 109.2
C55B C54B H54E 109.2
N53B C54B H54F 109.2
C55B C54B H54F 109.2
H54E C54B H54F 107.9
C56B C55B C60B 116.(2)
C56B C55B C54B 128.(2)
C60B C55B C54B 116.(2)
C55B C56B C57B 121.(3)
C55B C56B H56B 119.3
C57B C56B H56B 119.3
C56B C57B C58B 113.(3)
C56B C57B H57B 123.5
C58B C57B H57B 123.5
C59B C58B C57B 127.(2)
C59B C58B H58B 116.7
C57B C58B H58B 116.7
C60B C59B C58B 114.(3)
C60B C59B H59B 122.9
C58B C59B H59B 122.9
C59B C60B C55B 129.(3)
C59B C60B H60B 115.7
C55B C60B H60B 115.7
C56D C55D C60D 115.(3)
C56D C55D C54B 117.(3)
C60D C55D C54B 127.(3)
C55D C56D C57D 122.(4)
C55D C56D H56D 119.1
C57D C56D H56D 119.1
C56D C57D C58D 114.(4)
C56D C57D H57D 122.8
C58D C57D H57D 122.8
C59D C58D C57D 124.(4)
C59D C58D H58D 117.9
C57D C58D H58D 117.9
C60D C59D C58D 116.(4)
C60D C59D H59D 122.2
C58D C59D H59D 122.2
C59D C60D C55D 129.(5)
C59D C60D H60D 115.7
C55D C60D H60D 115.7
C12B C13B S14B 117.7(12)
C12B C13B H13C 107.9
S14B C13B H13C 107.9
C12B C13B H13D 107.9
S14B C13B H13D 107.9
H13C C13B H13D 107.2
C13B S14B S15B 99.0(7)
C16B S15B S14B 102.6(10)
C17B C16B S15B 112.1(15)
C17B C16B H16C 109.2
S15B C16B H16C 109.2
C17B C16B H16D 109.2
S15B C16B H16D 109.2
H16C C16B H16D 107.9
O41B C19B N18B 129.(3)
O41B C19B C20B 116.(2)
N18B C19B C20B 115.1(16)
C19B N18B C17B 121.6(16)
C19B N18B H18B 119.2
C17B N18B H18B 119.2
N18B C17B C16B 115.(2)
N18B C17B C39B 113.8(16)
C16B C17B C39B 110.4(18)
N18B C17B H17B 105.4
C16B C17B H17B 105.4
C39B C17B H17B 105.4
O40B C39B N61B 125.(3)
O40B C39B C17B 118.(2)
N61B C39B C17B 116.5(17)
C39B N61B C62B 124.(2)
C39B N61B H61B 118.0
C62B N61B H61B 118.0
N61B C62B C63B 117.9(16)
N61B C62B H62E 107.8
C63B C62B H62E 107.8
N61B C62B H62F 107.8
C63B C62B H62F 107.8
H62E C62B H62F 107.2
C68B C63B C64B 119.9(13)
C68B C63B C62B 120.1(15)
C64B C63B C62B 120.0(14)
C63B C64B C65B 118.9(13)
C63B C64B H64B 120.5
C65B C64B H64B 120.5
C66B C65B C64B 120.5(14)
C66B C65B H65B 119.7
C64B C65B H65B 119.7
C67B C66B C65B 119.5(13)
C67B C66B H66B 120.2
C65B C66B H66B 120.2
C68B C67B C66B 120.4(13)
C68B C67B H67B 119.8
C66B C67B H67B 119.8
C67B C68B C63B 120.7(14)
C67B C68B H68B 119.6
C63B C68B H68B 119.6
C12B C13D S14D 102.6(14)
C12B C13D H13E 111.2
S14D C13D H13E 111.2
C12B C13D H13F 111.2
S14D C13D H13F 111.2
H13E C13D H13F 109.2
C13D S14D S15D 106.4(13)
C16D S15D S14D 103.(2)
C17D C16D S15D 114.(3)
C17D C16D H16E 108.8
S15D C16D H16E 108.8
C17D C16D H16F 108.8
S15D C16D H16F 108.8
H16E C16D H16F 107.7
C20B C19D O41D 126.(6)
C20B C19D N18D 112.(4)
O41D C19D N18D 122.(5)
C19D N18D C17D 128.(4)
C19D N18D H18D 116.1
C17D N18D H18D 116.1
N18D C17D C16D 116.(4)
N18D C17D C39D 115.(3)
C16D C17D C39D 116.(3)
N18D C17D H17D 102.4
C16D C17D H17D 102.4
C39D C17D H17D 102.4
O40D C39D N61D 120.(5)
O40D C39D C17D 118.(3)
N61D C39D C17D 118.(3)
C62D N61D C39D 123.(4)
C62D N61D H61D 118.3
C39D N61D H61D 118.3
N61D C62D C63D 117.(3)
N61D C62D H62G 108.2
C63D C62D H62G 108.2
N61D C62D H62H 108.2
C63D C62D H62H 108.2
H62G C62D H62H 107.3
C68D C63D C64D 119.(3)
C68D C63D C62D 123.(3)
C64D C63D C62D 119.(3)
C63D C64D C65D 120.(3)
C63D C64D H64D 119.9
C65D C64D H64D 119.9
C66D C65D C64D 120.(4)
C66D C65D H65D 120.0
C64D C65D H65D 120.0
C67D C66D C65D 119.(4)
C67D C66D H66D 120.5
C65D C66D H66D 120.5
C66D C67D C68D 121.(4)
C66D C67D H67D 119.6
C68D C67D H67D 119.6
C67D C68D C63D 121.(4)
C67D C68D H68D 119.3
C63D C68D H68D 119.3
C43B N69B C70D 120.5(13)
C43B N69B C70B 120.5(13)
C43B N69B H69B 119.8
C70B N69B H69B 119.8
N69B C70B C71B 116.5(18)
N69B C70B H70C 108.2
C71B C70B H70C 108.2
N69B C70B H70D 108.2
C71B C70B H70D 108.2
H70C C70B H70D 107.3
C72B C71B C76B 124.(2)
C72B C71B C70B 122.(2)
C76B C71B C70B 115.(3)
C71B C72B C73B 125.(3)
C71B C72B H72B 117.5
C73B C72B H72B 117.5
C72B C73B C74B 113.(3)
C72B C73B H73B 123.4
C74B C73B H73B 123.4
C73B C74B C75B 127.(2)
C73B C74B H74B 116.7
C75B C74B H74B 116.7
C76B C75B C74B 113.(3)
C76B C75B H75B 123.3
C74B C75B H75B 123.3
C71B C76B C75B 118.(4)
C71B C76B H76B 121.0
C75B C76B H76B 121.0
N69B C70D C71D 109.7(19)
N69B C70D H70G 109.7
C71D C70D H70G 109.7
N69B C70D H70H 109.7
C71D C70D H70H 109.7
H70G C70D H70H 108.2
C72D C71D C76D 122.(4)
C72D C71D C70D 119.(3)
C76D C71D C70D 119.(3)
C71D C72D C73D 127.(5)
C71D C72D H72D 116.5
C73D C72D H72D 116.5
C72D C73D C74D 112.(5)
C72D C73D H73D 123.8
C74D C73D H73D 123.8
C73D C74D C75D 126.(4)
C73D C74D H74D 117.0
C75D C74D H74D 117.0
C76D C75D C74D 114.(4)
C76D C75D H75D 123.0
C74D C75D H75D 123.0
C71D C76D C75D 119.(4)
C71D C76D H76D 120.7
C75D C76D H76D 120.7
O1P S1P C1P 104.7(8)
O1P S1P C2P 108.9(9)
C1P S1P C2P 96.2(12)
S1P C1P H1P1 109.5
S1P C1P H1P2 109.5
H1P1 C1P H1P2 109.5
S1P C1P H1P3 109.5
H1P1 C1P H1P3 109.5
H1P2 C1P H1P3 109.5
S1P C2P H2P1 109.5
S1P C2P H2P2 109.5
H2P1 C2P H2P2 109.5
S1P C2P H2P3 109.5
H2P1 C2P H2P3 109.5
H2P2 C2P H2P3 109.5
O1QA S1QA C2QA 110.0(10)
O1QA S1QA C1QA 107.6(8)
C2QA S1QA C1QA 98.7(10)
S1QA C1QA H1Q1 109.5
S1QA C1QA H1Q2 109.5
H1Q1 C1QA H1Q2 109.5
S1QA C1QA H1Q3 109.5
H1Q1 C1QA H1Q3 109.5
H1Q2 C1QA H1Q3 109.5
S1QA C2QA H2Q1 109.5
S1QA C2QA H2Q2 109.5
H2Q1 C2QA H2Q2 109.5
S1QA C2QA H2Q3 109.5
H2Q1 C2QA H2Q3 109.5
H2Q2 C2QA H2Q3 109.5
O1QB S1QB C2QB 115.(2)
O1QB S1QB C1QB 131.(3)
C2QB S1QB C1QB 109.1(16)
S1QB C1QB H1Q4 109.5
S1QB C1QB H1Q5 109.5
H1Q4 C1QB H1Q5 109.5
S1QB C1QB H1Q6 109.5
H1Q4 C1QB H1Q6 109.5
H1Q5 C1QB H1Q6 109.5
S1QB C2QB H2Q4 109.5
S1QB C2QB H2Q5 109.5
H2Q4 C2QB H2Q5 109.5
S1QB C2QB H2Q6 109.5
H2Q4 C2QB H2Q6 109.5
H2Q5 C2QB H2Q6 109.5
O1RA S1RA C2RA 103.5(13)
O1RA S1RA C1RA 101.6(11)
C2RA S1RA C1RA 97.0(13)
S1RA C1RA H1R1 109.5
S1RA C1RA H1R2 109.5
H1R1 C1RA H1R2 109.5
S1RA C1RA H1R3 109.5
H1R1 C1RA H1R3 109.5
H1R2 C1RA H1R3 109.5
S1RA C2RA H2R1 109.5
S1RA C2RA H2R2 109.5
H2R1 C2RA H2R2 109.5
S1RA C2RA H2R3 109.5
H2R1 C2RA H2R3 109.5
H2R2 C2RA H2R3 109.5
O1RB S1RB C1RB 107.1(14)
O1RB S1RB C2RB 100.(2)
C1RB S1RB C2RB 91.(2)
S1RB C1RB H1R4 109.5
S1RB C1RB H1R5 109.5
H1R4 C1RB H1R5 109.5
S1RB C1RB H1R6 109.5
H1R4 C1RB H1R6 109.5
H1R5 C1RB H1R6 109.5
S1RB C2RB H2R4 109.5
S1RB C2RB H2R5 109.5
H2R4 C2RB H2R5 109.5
S1RB C2RB H2R6 109.5
H2R4 C2RB H2R6 109.5
H2R5 C2RB H2R6 109.5
O1SA S1SA C2SA 136.(3)
O1SA S1SA C1SA 125.(3)
C2SA S1SA C1SA 99.(3)
S1SA C1SA H1S1 109.5
S1SA C1SA H1S2 109.5
H1S1 C1SA H1S2 109.5
S1SA C1SA H1S3 109.5
H1S1 C1SA H1S3 109.5
H1S2 C1SA H1S3 109.5
S1SA C2SA H2S1 109.5
S1SA C2SA H2S2 109.5
H2S1 C2SA H2S2 109.5
S1SA C2SA H2S3 109.5
H2S1 C2SA H2S3 109.5
H2S2 C2SA H2S3 109.5
O1SB S1SB C2SB 103.(3)
O1SB S1SB C1SB 100.(3)
C2SB S1SB C1SB 94.(3)
S1SB C1SB H1S4 109.5
S1SB C1SB H1S5 109.5
H1S4 C1SB H1S5 109.5
S1SB C1SB H1S6 109.5
H1S4 C1SB H1S6 109.5
H1S5 C1SB H1S6 109.5
S1SB C2SB H2S4 109.5
S1SB C2SB H2S5 109.5
H2S4 C2SB H2S5 109.5
S1SB C2SB H2S6 109.5
H2S4 C2SB H2S6 109.5
H2S5 C2SB H2S6 109.5
O1TA S1TA C1TA 105.9(19)
O1TA S1TA C2TA 98.(2)
C1TA S1TA C2TA 95.2(17)
S1TA C1TA H1T1 109.5
S1TA C1TA H1T2 109.5
H1T1 C1TA H1T2 109.5
S1TA C1TA H1T3 109.5
H1T1 C1TA H1T3 109.5
H1T2 C1TA H1T3 109.5
S1TA C2TA H2T1 109.5
S1TA C2TA H2T2 109.5
H2T1 C2TA H2T2 109.5
S1TA C2TA H2T3 109.5
H2T1 C2TA H2T3 109.5
H2T2 C2TA H2T3 109.5
O1TB S1TB C1TB 110.(3)
O1TB S1TB C2TB 93.(3)
C1TB S1TB C2TB 96.(2)
S1TB C1TB H1T4 109.5
S1TB C1TB H1T5 109.5
H1T4 C1TB H1T5 109.5
S1TB C1TB H1T6 109.5
H1T4 C1TB H1T6 109.5
H1T5 C1TB H1T6 109.5
S1TB C2TB H2T4 109.5
S1TB C2TB H2T5 109.5
H2T4 C2TB H2T5 109.5
S1TB C2TB H2T6 109.5
H2T4 C2TB H2T6 109.5
H2T5 C2TB H2T6 109.5
O1UA S1UA C2UA 107.4(17)
O1UA S1UA C1UA 103.6(19)
C2UA S1UA C1UA 99.5(15)
S1UA C1UA H1U1 109.5
S1UA C1UA H1U2 109.5
H1U1 C1UA H1U2 109.5
S1UA C1UA H1U3 109.5
H1U1 C1UA H1U3 109.5
H1U2 C1UA H1U3 109.5
S1UA C2UA H2U1 109.5
S1UA C2UA H2U2 109.5
H2U1 C2UA H2U2 109.5
S1UA C2UA H2U3 109.5
H2U1 C2UA H2U3 109.5
H2U2 C2UA H2U3 109.5
O1UB S1UB C2UB 110.(4)
O1UB S1UB C1UB 102.(4)
C2UB S1UB C1UB 100.7(16)
S1UB C1UB H1U4 109.5
S1UB C1UB H1U5 109.5
H1U4 C1UB H1U5 109.5
S1UB C1UB H1U6 109.5
H1U4 C1UB H1U6 109.5
H1U5 C1UB H1U6 109.5
S1UB C2UB H2U4 109.5
S1UB C2UB H2U5 109.5
H2U4 C2UB H2U5 109.5
S1UB C2UB H2U6 109.5
H2U4 C2UB H2U6 109.5
H2U5 C2UB H2U6 109.5
O1WA S1WA C2WA 114.(3)
O1WA S1WA C1WA 93.(2)
C2WA S1WA C1WA 106.(2)
S1WA C1WA H1W1 109.5
S1WA C1WA H1W2 109.5
H1W1 C1WA H1W2 109.5
S1WA C1WA H1W3 109.5
H1W1 C1WA H1W3 109.5
H1W2 C1WA H1W3 109.5
S1WA C2WA H2W1 109.5
S1WA C2WA H2W2 109.5
H2W1 C2WA H2W2 109.5
S1WA C2WA H2W3 109.5
H2W1 C2WA H2W3 109.5
H2W2 C2WA H2W3 109.5
C2WB S1WB O1WB 118.(3)
C2WB S1WB C1WB 111.(3)
O1WB S1WB C1WB 91.(2)
S1WB C1WB H1W4 109.5
S1WB C1WB H1W5 109.5
H1W4 C1WB H1W5 109.5
S1WB C1WB H1W6 109.5
H1W4 C1WB H1W6 109.5
H1W5 C1WB H1W6 109.5
S1WB C2WB H2W4 109.5
S1WB C2WB H2W5 109.5
H2W4 C2WB H2W5 109.5
S1WB C2WB H2W6 109.5
H2W4 C2WB H2W6 109.5
H2W5 C2WB H2W6 109.5
O1XA S1XA C1XA 102.6(14)
O1XA S1XA C2XA 106.3(19)
C1XA S1XA C2XA 100.0(17)
S1XA C1XA H1X1 109.5
S1XA C1XA H1X2 109.5
H1X1 C1XA H1X2 109.5
S1XA C1XA H1X3 109.5
H1X1 C1XA H1X3 109.5
H1X2 C1XA H1X3 109.5
S1XA C2XA H2X1 109.5
S1XA C2XA H2X2 109.5
H2X1 C2XA H2X2 109.5
S1XA C2XA H2X3 109.5
H2X1 C2XA H2X3 109.5
H2X2 C2XA H2X3 109.5
O1XB S1XB C1XB 101.(3)
O1XB S1XB C2XB 104.(4)
C1XB S1XB C2XB 99.(4)
S1XB C1XB H1X4 109.5
S1XB C1XB H1X5 109.5
H1X4 C1XB H1X5 109.5
S1XB C1XB H1X6 109.5
H1X4 C1XB H1X6 109.5
H1X5 C1XB H1X6 109.5
S1XB C2XB H2X4 109.5
S1XB C2XB H2X5 109.5
H2X4 C2XB H2X5 109.5
S1XB C2XB H2X6 109.5
H2X4 C2XB H2X6 109.5
H2X5 C2XB H2X6 109.5
O1YA S1YA C1YA 103.9(12)
O1YA S1YA C2YA 106.0(10)
C1YA S1YA C2YA 96.6(12)
S1YA C1YA H1Y1 109.5
S1YA C1YA H1Y2 109.5
H1Y1 C1YA H1Y2 109.5
S1YA C1YA H1Y3 109.5
H1Y1 C1YA H1Y3 109.5
H1Y2 C1YA H1Y3 109.5
S1YA C2YA H2Y1 109.5
S1YA C2YA H2Y2 109.5
H2Y1 C2YA H2Y2 109.5
S1YA C2YA H2Y3 109.5
H2Y1 C2YA H2Y3 109.5
H2Y2 C2YA H2Y3 109.5
O1YB S1YB C1YB 105.(4)
O1YB S1YB C2YB 109.(4)
C1YB S1YB C2YB 96.(4)
S1YB C1YB H1Y4 109.5
S1YB C1YB H1Y5 109.5
H1Y4 C1YB H1Y5 109.5
S1YB C1YB H1Y6 109.5
H1Y4 C1YB H1Y6 109.5
H1Y5 C1YB H1Y6 109.5
S1YB C2YB H2Y4 109.5
S1YB C2YB H2Y5 109.5
H2Y4 C2YB H2Y5 109.5
S1YB C2YB H2Y6 109.5
H2Y4 C2YB H2Y6 109.5
H2Y5 C2YB H2Y6 109.5

loop_
_geom_bond_atom_site_label_1
_geom_bond_atom_site_label_2
_geom_bond_distance
S1A C26A 1.805(14)
S1A S2A 2.029(5)
S2A C3A 1.818(14)
C3A C4A 1.524(18)
C3A H3A1 0.99
C3A H3A2 0.99
C4A N5A 1.460(16)
C4A C33C 1.526(18)
C4A C33A 1.526(18)
C4A H4A 1.0
N5A C6A 1.330(16)
N5A H5A 0.88
C6A O35A 1.243(15)
C6A C7A 1.519(19)
C7A N8A 1.330(17)
C7A C27A 1.36(2)
N8A C9A 1.303(17)
C9A C29A 1.38(2)
C9A C10A 1.50(2)
C10A O36A 1.200(15)
C10A N11A 1.331(18)
N11A C12A 1.465(17)
N11A H11A 0.88
C12A C13A 1.50(2)
C12A C37A 1.54(2)
C12A H12A 1.0
C13A S14A 1.828(14)
C13A H13A 0.99
C13A H13B 0.99
S14A S15A 2.039(5)
S15A C16A 1.817(14)
C16A C17A 1.521(19)
C16A H16A 0.99
C16A H16B 0.99
C17A N18A 1.472(17)
C17A C39A 1.49(2)
C17A H17A 1.0
N18A C19A 1.309(18)
N18A H18A 0.88
C19A O41A 1.231(18)
C19A C20C 1.47(4)
C19A C20A 1.52(3)
N21A C20A 1.31(2)
N21A C22A 1.37(2)
C22A C32A 1.39(3)
C22A C23A 1.45(3)
C32A C31A 1.43(3)
C32A H32A 0.95
C31A C30A 1.36(3)
C31A H31A 0.95
C30A C20A 1.41(2)
C30A H30A 0.95
N21C C20C 1.33(3)
N21C C22C 1.37(3)
C22C C32C 1.38(4)
C22C C23A 1.57(6)
C32C C31C 1.44(4)
C32C H32C 0.95
C31C C30C 1.36(4)
C31C H31C 0.95
C30C C20C 1.43(3)
C30C H30C 0.95
C23A O42A 1.21(2)
C23A N24A 1.372(19)
N24A C25A 1.428(18)
N24A H24A 0.88
C25A C43A 1.51(2)
C25A C26A 1.52(2)
C25A H25A 1.0
C26A H26A 0.99
C26A H26B 0.99
C27A C28A 1.38(2)
C27A H27A 0.95
C28A C29A 1.42(2)
C28A H28A 0.95
C29A H29A 0.95
O34A C33C 1.240(17)
O34A C33A 1.240(17)
C37A O38A 1.263(18)
C37A N53C 1.31(2)
C37A N53A 1.31(2)
C39A O40A 1.266(17)
C39A N61C 1.32(2)
C39A N61A 1.32(2)
C43A O44A 1.24(2)
C43A N69A 1.35(2)
C33A N45A 1.37(2)
N45A C46A 1.54(3)
N45A H45A 0.88
C46A C47A 1.55(3)
C46A H46A 0.99
C46A H46B 0.99
C47A C52A 1.37(3)
C47A C48A 1.43(3)
C48A C49A 1.34(4)
C48A H48A 0.95
C49A C50A 1.33(5)
C49A H49A 0.95
C50A C51A 1.37(4)
C50A H50A 0.95
C51A C52A 1.42(3)
C51A H51A 0.95
C52A H52A 0.95
C33C N45C 1.37(3)
N45C C46C 1.55(3)
N45C H45C 0.88
C46C C47C 1.58(2)
C46C H46C 0.99
C46C H46D 0.99
C47C C52C 1.38(3)
C47C C48C 1.39(3)
C48C C49C 1.34(4)
C48C H48C 0.95
C49C C50C 1.33(5)
C49C H49C 0.95
C50C C51C 1.38(5)
C50C H50C 0.95
C51C C52C 1.42(4)
C51C H51C 0.95
C52C H52C 0.95
N53A C54A 1.41(2)
N53A H53A 0.88
C54A C55A 1.55(3)
C54A H54A 0.99
C54A H54B 0.99
C55A C56A 1.37(2)
C55A C60A 1.43(2)
C56A C57A 1.42(2)
C56A H56A 0.95
C57A C58A 1.39(2)
C57A H57A 0.95
C58A C59A 1.40(2)
C58A H58A 0.95
C59A C60A 1.38(2)
C59A H59A 0.95
C60A H60A 0.95
N53C C54C 1.42(3)
C54C C55C 1.56(4)
C54C H54C 0.99
C54C H54D 0.99
C55C C56C 1.37(3)
C55C C60C 1.44(3)
C56C C57C 1.41(3)
C56C H56C 0.95
C57C C58C 1.40(3)
C57C H57C 0.95
C58C C59C 1.40(4)
C58C H58C 0.95
C59C C60C 1.38(3)
C59C H59C 0.95
C60C H60C 0.95
N61A C62A 1.47(2)
N61A H61A 0.88
C62A C63A 1.55(3)
C62A H62A 0.99
C62A H62B 0.99
C63A C68A 1.37(2)
C63A C64A 1.398(19)
C64A C65A 1.39(2)
C64A H64A 0.95
C65A C66A 1.37(2)
C65A H65A 0.95
C66A C67A 1.38(2)
C66A H66A 0.95
C67A C68A 1.41(2)
C67A H67A 0.95
C68A H68A 0.95
N61C C62C 1.47(3)
C62C C63C 1.55(3)
C62C H62C 0.99
C62C H62D 0.99
C63C C68C 1.37(3)
C63C C64C 1.39(3)
C64C C65C 1.39(4)
C64C H64C 0.95
C65C C66C 1.36(4)
C65C H65C 0.95
C66C C67C 1.39(3)
C66C H66C 0.95
C67C C68C 1.42(3)
C67C H67C 0.95
C68C H68C 0.95
N69A C70A 1.50(2)
N69A H69A 0.88
C70A C71A 1.51(2)
C70A H70A 0.99
C70A H70B 0.99
C71A C76A 1.37(2)
C71A C72A 1.39(2)
C72A C73A 1.34(2)
C72A H72A 0.95
C73A C74A 1.39(2)
C73A H73A 0.95
C74A C75A 1.36(3)
C74A H74A 0.95
C75A C76A 1.38(2)
C75A H75A 0.95
C76A H76A 0.95
S1B C26B 1.814(13)
S1B S2B 2.031(7)
S2B C3B 1.800(17)
C3B C4B 1.51(2)
C3B H3B1 0.99
C3B H3B2 0.99
C4B N5B 1.456(18)
C4B C33B 1.55(2)
C4B H4B 1.0
N5B C6B 1.330(19)
N5B H5B 0.88
C6B O35B 1.239(17)
C6B C7B 1.53(2)
C6B C7D 1.54(5)
C7B N8B 1.32(2)
C7B C27B 1.44(3)
N8B C9B 1.33(2)
C9B C29B 1.35(3)
C9B C10B 1.50(3)
C29B C28B 1.41(3)
C29B H29B 0.95
C28B C27B 1.34(3)
C28B H28B 0.95
C27B H27B 0.95
C7D N8D 1.31(3)
C7D C27D 1.44(4)
N8D C9D 1.33(3)
C9D C29D 1.35(4)
C9D C10B 1.46(4)
C29D C28D 1.41(4)
C29D H29D 0.95
C28D C27D 1.34(4)
C28D H28D 0.95
C27D H27D 0.95
C10B O36B 1.252(17)
C10B N11B 1.315(18)
N11B C12B 1.453(17)
N11B H11B 0.88
C12B C13D 1.48(2)
C12B C13B 1.48(2)
C12B C37B 1.54(2)
C12B H12B 1.0
C20B C19D 1.20(6)
C20B C30B 1.34(2)
C20B N21B 1.370(18)
C20B C19B 1.64(3)
N21B C22B 1.322(18)
C22B C32B 1.40(2)
C22B C23B 1.48(2)
C23B O42B 1.262(16)
C23B N24B 1.302(17)
N24B C25B 1.470(17)
N24B H24B 0.88
C25B C26B 1.525(19)
C25B C43B 1.533(18)
C25B H25B 1.0
C26B H26C 0.99
C26B H26D 0.99
C30B C31B 1.32(3)
C30B H30B 0.95
C31B C32B 1.41(3)
C31B H31B 0.95
C32B H32B 0.95
C33B O34B 1.226(17)
C33B N45B 1.335(18)
C37B O38B 1.205(17)
C37B N53B 1.374(18)
C43B O44B 1.211(17)
C43B N69B 1.346(18)
N45B C46B 1.46(2)
N45B H45B 0.88
C46B C47B 1.52(2)
C46B H46E 0.99
C46B H46F 0.99
C47B C48B 1.32(2)
C47B C52B 1.39(2)
C48B C49B 1.42(3)
C48B H48B 0.95
C49B C50B 1.37(3)
C49B H49B 0.95
C50B C51B 1.34(3)
C50B H50B 0.95
C51B C52B 1.41(3)
C51B H51B 0.95
C52B H52B 0.95
N53B C54B 1.47(2)
N53B H53B 0.88
C54B C55D 1.48(2)
C54B C55B 1.48(2)
C54B H54E 0.99
C54B H54F 0.99
C55B C56B 1.34(3)
C55B C60B 1.40(3)
C56B C57B 1.40(3)
C56B H56B 0.95
C57B C58B 1.47(5)
C57B H57B 0.95
C58B C59B 1.29(5)
C58B H58B 0.95
C59B C60B 1.28(4)
C59B H59B 0.95
C60B H60B 0.95
C55D C56D 1.34(4)
C55D C60D 1.40(4)
C56D C57D 1.40(4)
C56D H56D 0.95
C57D C58D 1.47(5)
C57D H57D 0.95
C58D C59D 1.30(5)
C58D H58D 0.95
C59D C60D 1.28(4)
C59D H59D 0.95
C60D H60D 0.95
C13B S14B 1.818(16)
C13B H13C 0.99
C13B H13D 0.99
S14B S15B 2.055(9)
S15B C16B 1.80(3)
C16B C17B 1.51(3)
C16B H16C 0.99
C16B H16D 0.99
O41B C19B 1.18(2)
C19B N18B 1.31(3)
N18B C17B 1.45(2)
N18B H18B 0.88
C17B C39B 1.58(4)
C17B H17B 1.0
O40B C39B 1.22(2)
C39B N61B 1.36(3)
N61B C62B 1.36(3)
N61B H61B 0.88
C62B C63B 1.48(2)
C62B H62E 0.99
C62B H62F 0.99
C63B C68B 1.378(18)
C63B C64B 1.394(18)
C64B C65B 1.40(2)
C64B H64B 0.95
C65B C66B 1.39(2)
C65B H65B 0.95
C66B C67B 1.38(2)
C66B H66B 0.95
C67B C68B 1.375(19)
C67B H67B 0.95
C68B H68B 0.95
C13D S14D 1.85(2)
C13D H13E 0.99
C13D H13F 0.99
S14D S15D 2.03(2)
S15D C16D 1.80(4)
C16D C17D 1.50(4)
C16D H16E 0.99
C16D H16F 0.99
O41D C19D 1.20(3)
C19D N18D 1.32(4)
N18D C17D 1.44(3)
N18D H18D 0.88
C17D C39D 1.58(4)
C17D H17D 1.0
O40D C39D 1.23(3)
C39D N61D 1.38(4)
N61D C62D 1.37(4)
N61D H61D 0.88
C62D C63D 1.49(3)
C62D H62G 0.99
C62D H62H 0.99
C63D C68D 1.38(3)
C63D C64D 1.39(3)
C64D C65D 1.40(3)
C64D H64D 0.95
C65D C66D 1.39(3)
C65D H65D 0.95
C66D C67D 1.37(3)
C66D H66D 0.95
C67D C68D 1.37(3)
C67D H67D 0.95
C68D H68D 0.95
N69B C70D 1.461(18)
N69B C70B 1.461(18)
N69B H69B 0.88
C70B C71B 1.51(2)
C70B H70C 0.99
C70B H70D 0.99
C71B C72B 1.36(3)
C71B C76B 1.38(4)
C72B C73B 1.37(3)
C72B H72B 0.95
C73B C74B 1.40(5)
C73B H73B 0.95
C74B C75B 1.49(4)
C74B H74B 0.95
C75B C76B 1.47(4)
C75B H75B 0.95
C76B H76B 0.95
C70D C71D 1.52(3)
C70D H70G 0.99
C70D H70H 0.99
C71D C72D 1.37(4)
C71D C76D 1.37(4)
C72D C73D 1.37(4)
C72D H72D 0.95
C73D C74D 1.40(5)
C73D H73D 0.95
C74D C75D 1.49(5)
C74D H74D 0.95
C75D C76D 1.47(4)
C75D H75D 0.95
C76D H76D 0.95
S1P O1P 1.525(12)
S1P C1P 1.74(2)
S1P C2P 1.81(2)
C1P H1P1 0.98
C1P H1P2 0.98
C1P H1P3 0.98
C2P H2P1 0.98
C2P H2P2 0.98
C2P H2P3 0.98
S1QA O1QA 1.493(14)
S1QA C2QA 1.72(2)
S1QA C1QA 1.732(19)
C1QA H1Q1 0.98
C1QA H1Q2 0.98
C1QA H1Q3 0.98
C2QA H2Q1 0.98
C2QA H2Q2 0.98
C2QA H2Q3 0.98
S1QB O1QB 1.42(3)
S1QB C2QB 1.59(3)
S1QB C1QB 1.62(3)
C1QB H1Q4 0.98
C1QB H1Q5 0.98
C1QB H1Q6 0.98
C2QB H2Q4 0.98
C2QB H2Q5 0.98
C2QB H2Q6 0.98
S1RA O1RA 1.538(15)
S1RA C2RA 1.78(3)
S1RA C1RA 1.83(2)
C1RA H1R1 0.98
C1RA H1R2 0.98
C1RA H1R3 0.98
C2RA H2R1 0.98
C2RA H2R2 0.98
C2RA H2R3 0.98
S1RB O1RB 1.48(2)
S1RB C1RB 1.76(3)
S1RB C2RB 1.78(3)
C1RB H1R4 0.98
C1RB H1R5 0.98
C1RB H1R6 0.98
C2RB H2R4 0.98
C2RB H2R5 0.98
C2RB H2R6 0.98
S1SA O1SA 1.39(3)
S1SA C2SA 1.57(3)
S1SA C1SA 1.66(3)
C1SA H1S1 0.98
C1SA H1S2 0.98
C1SA H1S3 0.98
C2SA H2S1 0.98
C2SA H2S2 0.98
C2SA H2S3 0.98
S1SB O1SB 1.50(3)
S1SB C2SB 1.75(4)
S1SB C1SB 1.80(3)
C1SB H1S4 0.98
C1SB H1S5 0.98
C1SB H1S6 0.98
C2SB H2S4 0.98
C2SB H2S5 0.98
C2SB H2S6 0.98
S1TA O1TA 1.59(3)
S1TA C1TA 1.76(3)
S1TA C2TA 1.81(3)
C1TA H1T1 0.98
C1TA H1T2 0.98
C1TA H1T3 0.98
C2TA H2T1 0.98
C2TA H2T2 0.98
C2TA H2T3 0.98
S1TB O1TB 1.59(3)
S1TB C1TB 1.77(4)
S1TB C2TB 1.83(4)
C1TB H1T4 0.98
C1TB H1T5 0.98
C1TB H1T6 0.98
C2TB H2T4 0.98
C2TB H2T5 0.98
C2TB H2T6 0.98
S1UA O1UA 1.53(3)
S1UA C2UA 1.76(3)
S1UA C1UA 1.82(3)
C1UA H1U1 0.98
C1UA H1U2 0.98
C1UA H1U3 0.98
C2UA H2U1 0.98
C2UA H2U2 0.98
C2UA H2U3 0.98
S1UB O1UB 1.53(5)
S1UB C2UB 1.76(3)
S1UB C1UB 1.80(3)
C1UB H1U4 0.98
C1UB H1U5 0.98
C1UB H1U6 0.98
C2UB H2U4 0.98
C2UB H2U5 0.98
C2UB H2U6 0.98
S1WA O1WA 1.55(3)
S1WA C2WA 1.58(2)
S1WA C1WA 1.78(2)
C1WA H1W1 0.98
C1WA H1W2 0.98
C1WA H1W3 0.98
C2WA H2W1 0.98
C2WA H2W2 0.98
C2WA H2W3 0.98
S1WB C2WB 1.51(3)
S1WB O1WB 1.56(3)
S1WB C1WB 1.78(3)
C1WB H1W4 0.98
C1WB H1W5 0.98
C1WB H1W6 0.98
C2WB H2W4 0.98
C2WB H2W5 0.98
C2WB H2W6 0.98
S1XA O1XA 1.59(3)
S1XA C1XA 1.72(3)
S1XA C2XA 1.75(3)
C1XA H1X1 0.98
C1XA H1X2 0.98
C1XA H1X3 0.98
C2XA H2X1 0.98
C2XA H2X2 0.98
C2XA H2X3 0.98
S1XB O1XB 1.59(4)
S1XB C1XB 1.72(4)
S1XB C2XB 1.74(4)
C1XB H1X4 0.98
C1XB H1X5 0.98
C1XB H1X6 0.98
C2XB H2X4 0.98
C2XB H2X5 0.98
C2XB H2X6 0.98
S1YA O1YA 1.483(14)
S1YA C1YA 1.68(3)
S1YA C2YA 1.77(2)
C1YA H1Y1 0.98
C1YA H1Y2 0.98
C1YA H1Y3 0.98
C2YA H2Y1 0.98
C2YA H2Y2 0.98
C2YA H2Y3 0.98
S1YB O1YB 1.48(3)
S1YB C1YB 1.68(4)
S1YB C2YB 1.76(4)
C1YB H1Y4 0.98
C1YB H1Y5 0.98
C1YB H1Y6 0.98
C2YB H2Y4 0.98
C2YB H2Y5 0.98
C2YB H2Y6 0.98

loop_
_geom_hbond_atom_site_label_D
_geom_hbond_atom_site_label_H
_geom_hbond_atom_site_label_A
_geom_hbond_site_symmetry_A
_geom_hbond_distance_DH
_geom_hbond_distance_HA
_geom_hbond_distance_DA
_geom_hbond_angle_DHA
N5A H5A O44B 2_665 0.88 2.25 3.080(14) 158.3
N11A H11A O44B 2_665 0.88 2.21 3.037(13) 155.5
N18A H18A O38B . 0.88 2.27 3.046(15) 146.5
N24A H24A O38B . 0.88 2.29 3.132(15) 161.2
N45A H45A O1TA . 0.88 1.93 2.75(5) 153.5
N53A H53A O42B 2_665 0.88 2.01 2.838(17) 156.9
N61A H61A O1YA . 0.88 1.90 2.774(18) 172.6
N69A H69A O36B . 0.88 2.25 3.09(2) 160.1
N5B H5B O40A . 0.88 2.27 3.099(15) 157.2
N11B H11B O40A . 0.88 2.32 3.107(15) 148.6
N24B H24B O34A 2_664 0.88 2.26 3.066(15) 151.4
N45B H45B O41A . 0.88 2.08 2.889(16) 153.0
N53B H53B O1P 3_646 0.88 1.92 2.767(16) 160.8
N18B H18B O34A 2_664 0.88 2.16 2.97(2) 153.3
N61B H61B O35A 2_664 0.88 2.04 2.84(2) 150.9
N61B H61B N18B . 0.88 2.39 2.80(3) 109.1
N18D H18D O34A 2_664 0.88 2.44 3.24(5) 151.4
N61D H61D O35A 2_664 0.88 2.25 2.90(4) 130.8
N69B H69B O1QA . 0.88 1.94 2.820(18) 177.9

loop_
_geom_torsion_atom_site_label_1
_geom_torsion_atom_site_label_2
_geom_torsion_atom_site_label_3
_geom_torsion_atom_site_label_4
_geom_torsion
S1A S2A C3A C4A -55.5(10)
S2A C3A C4A N5A -55.9(13)
S2A C3A C4A C33C -175.4(10)
S2A C3A C4A C33A -175.4(10)
C3A C4A N5A C6A 159.5(12)
C33C C4A N5A C6A -83.2(15)
C33A C4A N5A C6A -83.2(15)
C4A N5A C6A O35A 4.(2)
C4A N5A C6A C7A -171.4(11)
O35A C6A C7A N8A -175.7(12)
N5A C6A C7A N8A 0.2(18)
O35A C6A C7A C27A 1.(2)
N5A C6A C7A C27A 177.4(13)
C27A C7A N8A C9A 0.(2)
C6A C7A N8A C9A 177.2(12)
C7A N8A C9A C29A 2.(2)
C7A N8A C9A C10A 179.6(12)
N8A C9A C10A O36A 176.1(14)
C29A C9A C10A O36A -6.(2)
N8A C9A C10A N11A 1.7(19)
C29A C9A C10A N11A 179.3(13)
O36A C10A N11A C12A -8.(2)
C9A C10A N11A C12A 166.6(12)
C10A N11A C12A C13A -57.2(17)
C10A N11A C12A C37A 68.5(16)
N11A C12A C13A S14A -42.9(15)
C37A C12A C13A S14A -167.8(10)
C12A C13A S14A S15A -64.7(12)
S14A S15A C16A C17A -63.8(11)
S15A C16A C17A N18A -51.8(15)
S15A C16A C17A C39A -178.6(11)
C39A C17A N18A C19A -64.9(17)
C16A C17A N18A C19A 167.0(13)
C17A N18A C19A O41A -5.(2)
C17A N18A C19A C20C 170.(4)
C17A N18A C19A C20A -175.7(17)
C20A N21A C22A C32A -1.(6)
C20A N21A C22A C23A -174.(3)
N21A C22A C32A C31A 7.(7)
C23A C22A C32A C31A 180.(3)
C22A C32A C31A C30A -6.(5)
C32A C31A C30A C20A 0.(5)
C22A N21A C20A C30A -5.(5)
C22A N21A C20A C19A 180.(3)
C31A C30A C20A N21A 6.(5)
C31A C30A C20A C19A -179.(3)
O41A C19A C20A N21A 179.5(19)
N18A C19A C20A N21A -10.(3)
O41A C19A C20A C30A 5.(4)
N18A C19A C20A C30A 175.(3)
C20C N21C C22C C32C -15.(13)
C20C N21C C22C C23A -174.(6)
N21C C22C C32C C31C 9.(14)
C23A C22C C32C C31C 166.(7)
C22C C32C C31C C30C -1.(9)
C32C C31C C30C C20C -1.(7)
C22C N21C C20C C30C 13.(11)
C22C N21C C20C C19A -174.(7)
C31C C30C C20C N21C -5.(10)
C31C C30C C20C C19A -178.(5)
O41A C19A C20C N21C -165.(4)
N18A C19A C20C N21C 19.(8)
O41A C19A C20C C30C 8.(8)
N18A C19A C20C C30C -167.(4)
N21A C22A C23A O42A 176.(3)
C32A C22A C23A O42A 3.(6)
N21A C22A C23A N24A -1.(6)
C32A C22A C23A N24A -174.(3)
N21C C22C C23A O42A 159.(5)
C32C C22C C23A O42A 1.(12)
N21C C22C C23A N24A -36.(9)
C32C C22C C23A N24A 166.(8)
O42A C23A N24A C25A -10.(2)
C22A C23A N24A C25A 168.(3)
C22C C23A N24A C25A -175.(5)
C23A N24A C25A C43A 62.3(17)
C23A N24A C25A C26A -63.6(17)
N24A C25A C26A S1A -46.1(16)
C43A C25A C26A S1A -172.6(10)
S2A S1A C26A C25A -61.8(12)
N8A C7A C27A C28A -3.(2)
C6A C7A C27A C28A 179.8(13)
C7A C27A C28A C29A 4.(2)
N8A C9A C29A C28A -1.(2)
C10A C9A C29A C28A -178.9(14)
C27A C28A C29A C9A -1.(2)
N11A C12A C37A O38A -146.3(12)
C13A C12A C37A O38A -19.1(19)
N11A C12A C37A N53C 38.5(17)
C13A C12A C37A N53C 165.7(13)
N11A C12A C37A N53A 38.5(17)
C13A C12A C37A N53A 165.7(13)
N18A C17A C39A O40A -17.(2)
C16A C17A C39A O40A 109.4(16)
N18A C17A C39A N61C 165.4(13)
C16A C17A C39A N61C -67.9(18)
N18A C17A C39A N61A 165.4(13)
C16A C17A C39A N61A -67.9(18)
N24A C25A C43A O44A -141.7(14)
C26A C25A C43A O44A -14.5(19)
N24A C25A C43A N69A 43.0(17)
C26A C25A C43A N69A 170.2(13)
N5A C4A C33A O34A -26.4(17)
C3A C4A C33A O34A 92.7(15)
N5A C4A C33A N45A 165.(2)
C3A C4A C33A N45A -76.(2)
O34A C33A N45A C46A 19.(5)
C4A C33A N45A C46A -173.(3)
C33A N45A C46A C47A 170.(3)
N45A C46A C47A C52A 35.(6)
N45A C46A C47A C48A -131.(3)
C52A C47A C48A C49A 15.(5)
C46A C47A C48A C49A -177.(3)
C47A C48A C49A C50A -7.(5)
C48A C49A C50A C51A -1.(5)
C49A C50A C51A C52A 1.(6)
C48A C47A C52A C51A -15.(5)
C46A C47A C52A C51A 179.(3)
C50A C51A C52A C47A 8.(6)
N5A C4A C33C O34A -26.4(17)
C3A C4A C33C O34A 92.7(15)
N5A C4A C33C N45C 148.(2)
C3A C4A C33C N45C -93.(2)
O34A C33C N45C C46C -41.(5)
C4A C33C N45C C46C 144.(3)
C33C N45C C46C C47C 168.(3)
N45C C46C C47C C52C 102.(5)
N45C C46C C47C C48C -105.(3)
C52C C47C C48C C49C -21.(5)
C46C C47C C48C C49C -175.(2)
C47C C48C C49C C50C 5.(5)
C48C C49C C50C C51C 4.(6)
C49C C50C C51C C52C 3.(7)
C48C C47C C52C C51C 29.(7)
C46C C47C C52C C51C -177.(4)
C50C C51C C52C C47C -19.(8)
O38A C37A N53A C54A 3.(3)
C12A C37A N53A C54A 177.8(17)
C37A N53A C54A C55A 106.(3)
N53A C54A C55A C56A -17.(5)
N53A C54A C55A C60A 174.(3)
C60A C55A C56A C57A -11.(5)
C54A C55A C56A C57A -180.(3)
C55A C56A C57A C58A 13.(5)
C56A C57A C58A C59A -5.(5)
C57A C58A C59A C60A -3.(6)
C58A C59A C60A C55A 5.(6)
C56A C55A C60A C59A 3.(6)
C54A C55A C60A C59A 171.(4)
O38A C37A N53C C54C -9.(3)
C12A C37A N53C C54C 166.(3)
C37A N53C C54C C55C 85.(6)
N53C C54C C55C C56C 40.(10)
N53C C54C C55C C60C -170.(6)
C60C C55C C56C C57C 22.(10)
C54C C55C C56C C57C 173.(6)
C55C C56C C57C C58C -21.(10)
C56C C57C C58C C59C 8.(9)
C57C C58C C59C C60C 3.(10)
C58C C59C C60C C55C -3.(10)
C56C C55C C60C C59C -9.(10)
C54C C55C C60C C59C -160.(7)
O40A C39A N61A C62A 0.(3)
C17A C39A N61A C62A 177.6(18)
C39A N61A C62A C63A 90.(5)
N61A C62A C63A C68A 17.(7)
N61A C62A C63A C64A -164.(4)
C68A C63A C64A C65A 2.(5)
C62A C63A C64A C65A -177.(4)
C63A C64A C65A C66A -4.(5)
C64A C65A C66A C67A 6.(4)
C65A C66A C67A C68A -6.(4)
C64A C63A C68A C67A -2.(5)
C62A C63A C68A C67A 177.(4)
C66A C67A C68A C63A 4.(4)
O40A C39A N61C C62C 7.(3)
C17A C39A N61C C62C -176.(2)
C39A N61C C62C C63C 93.(8)
N61C C62C C63C C68C 12.(15)
N61C C62C C63C C64C -166.(8)
C68C C63C C64C C65C -16.(15)
C62C C63C C64C C65C 162.(9)
C63C C64C C65C C66C 28.(12)
C64C C65C C66C C67C -28.(12)
C65C C66C C67C C68C 14.(11)
C64C C63C C68C C67C 2.(16)
C62C C63C C68C C67C -176.(9)
C66C C67C C68C C63C -1.(13)
O44A C43A N69A C70A 10.(2)
C25A C43A N69A C70A -174.8(13)
C43A N69A C70A C71A -93.(2)
N69A C70A C71A C76A 60.(3)
N69A C70A C71A C72A -132.0(18)
C76A C71A C72A C73A -4.(3)
C70A C71A C72A C73A -173.1(17)
C71A C72A C73A C74A -1.(3)
C72A C73A C74A C75A 4.(3)
C73A C74A C75A C76A -1.(3)
C72A C71A C76A C75A 7.(3)
C70A C71A C76A C75A 176.(2)
C74A C75A C76A C71A -4.(3)
S1B S2B C3B C4B -65.0(11)
S2B C3B C4B N5B -42.1(15)
S2B C3B C4B C33B -167.9(10)
C3B C4B N5B C6B -57.8(18)
C33B C4B N5B C6B 67.0(17)
C4B N5B C6B O35B -8.(2)
C4B N5B C6B C7B 170.3(18)
C4B N5B C6B C7D 162.6(18)
O35B C6B C7B N8B 175.(2)
N5B C6B C7B N8B -4.(3)
O35B C6B C7B C27B -18.(4)
N5B C6B C7B C27B 163.(2)
C27B C7B N8B C9B 10.(5)
C6B C7B N8B C9B 176.(3)
C7B N8B C9B C29B -6.(6)
C7B N8B C9B C10B 177.(3)
N8B C9B C29B C28B 0.(7)
C10B C9B C29B C28B 177.(3)
C9B C29B C28B C27B 2.(5)
C29B C28B C27B C7B 2.(5)
N8B C7B C27B C28B -8.(5)
C6B C7B C27B C28B -175.(3)
O35B C6B C7D N8D -176.5(19)
N5B C6B C7D N8D 12.(3)
O35B C6B C7D C27D 6.(3)
N5B C6B C7D C27D -165.5(16)
C27D C7D N8D C9D -0.2(10)
C6B C7D N8D C9D -178.(3)
C7D N8D C9D C29D 0.2(10)
C7D N8D C9D C10B -180.(3)
N8D C9D C29D C28D -1.(2)
C10B C9D C29D C28D 180.(3)
C9D C29D C28D C27D 1.(3)
C29D C28D C27D C7D -1.(3)
N8D C7D C27D C28D 1.(2)
C6B C7D C27D C28D 178.(3)
N8D C9D C10B O36B 173.(2)
C29D C9D C10B O36B -7.(3)
N8D C9D C10B N11B -20.(3)
C29D C9D C10B N11B 160.0(16)
N8B C9B C10B O36B -174.(3)
C29B C9B C10B O36B 9.(6)
N8B C9B C10B N11B 5.(5)
C29B C9B C10B N11B -172.(3)
O36B C10B N11B C12B -1.(2)
C9D C10B N11B C12B -168.3(19)
C9B C10B N11B C12B 180.(2)
C10B N11B C12B C13D 173.3(13)
C10B N11B C12B C13B 173.3(13)
C10B N11B C12B C37B -63.1(16)
C19D C20B N21B C22B -166.(4)
C30B C20B N21B C22B 1.(2)
C19B C20B N21B C22B -179.4(13)
C20B N21B C22B C32B 0.1(19)
C20B N21B C22B C23B 178.5(12)
N21B C22B C23B O42B -175.1(12)
C32B C22B C23B O42B 3.(2)
N21B C22B C23B N24B 1.4(18)
C32B C22B C23B N24B 179.9(12)
O42B C23B N24B C25B -2.(2)
C22B C23B N24B C25B -178.7(11)
C23B N24B C25B C26B 156.6(12)
C23B N24B C25B C43B -81.1(15)
N24B C25B C26B S1B -55.2(14)
C43B C25B C26B S1B -176.3(10)
S2B S1B C26B C25B -73.5(11)
C19D C20B C30B C31B 165.(4)
N21B C20B C30B C31B -3.(3)
C19B C20B C30B C31B 177.6(18)
C20B C30B C31B C32B 3.(3)
N21B C22B C32B C31B 0.(2)
C23B C22B C32B C31B -178.0(13)
C30B C31B C32B C22B -2.(2)
N5B C4B C33B O34B -144.9(13)
C3B C4B C33B O34B -17.9(19)
N5B C4B C33B N45B 35.1(17)
C3B C4B C33B N45B 162.1(13)
N11B C12B C37B O38B -34.(2)
C13D C12B C37B O38B 91.5(18)
C13B C12B C37B O38B 91.5(18)
N11B C12B C37B N53B 148.4(12)
C13D C12B C37B N53B -86.5(16)
C13B C12B C37B N53B -86.5(16)
N24B C25B C43B O44B -8.0(17)
C26B C25B C43B O44B 112.8(14)
N24B C25B C43B N69B 170.9(11)
C26B C25B C43B N69B -68.2(14)
O34B C33B N45B C46B -2.(2)
C4B C33B N45B C46B 177.7(13)
C33B N45B C46B C47B 126.2(16)
N45B C46B C47B C48B -49.(2)
N45B C46B C47B C52B 134.6(15)
C52B C47B C48B C49B 0.(3)
C46B C47B C48B C49B -176.8(16)
C47B C48B C49B C50B 1.(3)
C48B C49B C50B C51B -2.(3)
C49B C50B C51B C52B 1.(3)
C48B C47B C52B C51B 0.(3)
C46B C47B C52B C51B 176.2(16)
C50B C51B C52B C47B 0.(3)
O38B C37B N53B C54B 7.(2)
C12B C37B N53B C54B -175.1(16)
C37B N53B C54B C55D -156.7(15)
C37B N53B C54B C55B -156.7(15)
N53B C54B C55B C56B 6.(3)
N53B C54B C55B C60B -173.6(19)
C60B C55B C56B C57B 0.1(9)
C54B C55B C56B C57B -179.6(18)
C55B C56B C57B C58B 0.2(8)
C56B C57B C58B C59B -1.(2)
C57B C58B C59B C60B 1.(3)
C58B C59B C60B C55B -1.(3)
C56B C55B C60B C59B 0.(2)
C54B C55B C60B C59B 180.(2)
N53B C54B C55D C56D 21.(4)
N53B C54B C55D C60D -151.(4)
C60D C55D C56D C57D 0.0(9)
C54B C55D C56D C57D -172.7(19)
C55D C56D C57D C58D 0.1(9)
C56D C57D C58D C59D 0.(2)
C57D C58D C59D C60D 1.(3)
C58D C59D C60D C55D -1.(3)
C56D C55D C60D C59D 0.(2)
C54B C55D C60D C59D 172.(3)
N11B C12B C13B S14B -54.8(16)
C37B C12B C13B S14B -176.6(11)
C12B C13B S14B S15B -81.1(12)
S14B S15B C16B C17B -65.2(19)
C30B C20B C19B O41B -1.(3)
N21B C20B C19B O41B 179.4(19)
C30B C20B C19B N18B -176.3(19)
N21B C20B C19B N18B 4.(2)
O41B C19B N18B C17B -14.(4)
C20B C19B N18B C17B 161.(2)
C19B N18B C17B C16B -46.(3)
C19B N18B C17B C39B 83.(3)
S15B C16B C17B N18B -50.(2)
S15B C16B C17B C39B 179.8(17)
N18B C17B C39B O40B -169.(2)
C16B C17B C39B O40B -37.(3)
N18B C17B C39B N61B 20.(3)
C16B C17B C39B N61B 151.(2)
O40B C39B N61B C62B 1.(4)
C17B C39B N61B C62B 171.(2)
C39B N61B C62B C63B 98.(3)
N61B C62B C63B C68B -120.(2)
N61B C62B C63B C64B 60.3(19)
C68B C63B C64B C65B -0.2(12)
C62B C63B C64B C65B 179.9(8)
C63B C64B C65B C66B 0.3(18)
C64B C65B C66B C67B -1.(2)
C65B C66B C67B C68B 1.(3)
C66B C67B C68B C63B -1.(2)
C64B C63B C68B C67B 0.5(18)
C62B C63B C68B C67B -179.6(12)
N11B C12B C13D S14D -58.1(15)
C37B C12B C13D S14D -179.9(11)
C12B C13D S14D S15D -80.9(14)
S14D S15D C16D C17D -66.(4)
C30B C20B C19D O41D -1.(9)
N21B C20B C19D O41D 168.(6)
C30B C20B C19D N18D -176.(4)
N21B C20B C19D N18D -8.(7)
C20B C19D N18D C17D 167.(5)
O41D C19D N18D C17D -9.(11)
C19D N18D C17D C16D -40.(8)
C19D N18D C17D C39D 99.(7)
S15D C16D C17D N18D -54.(6)
S15D C16D C17D C39D 167.(4)
N18D C17D C39D O40D -164.(6)
C16D C17D C39D O40D -25.(8)
N18D C17D C39D N61D -6.(8)
C16D C17D C39D N61D 133.(5)
O40D C39D N61D C62D -28.(9)
C17D C39D N61D C62D 175.(5)
C39D N61D C62D C63D 122.(5)
N61D C62D C63D C68D -156.(5)
N61D C62D C63D C64D 24.(5)
C68D C63D C64D C65D 0.1(12)
C62D C63D C64D C65D -179.9(8)
C63D C64D C65D C66D -0.2(19)
C64D C65D C66D C67D 0.(3)
C65D C66D C67D C68D 0.(3)
C66D C67D C68D C63D 0.(3)
C64D C63D C68D C67D 0.0(19)
C62D C63D C68D C67D -179.9(12)
O44B C43B N69B C70D -3.(2)
C25B C43B N69B C70D 177.8(12)
O44B C43B N69B C70B -3.(2)
C25B C43B N69B C70B 177.8(12)
C43B N69B C70B C71B 108.4(16)
N69B C70B C71B C72B -6.(2)
N69B C70B C71B C76B 175.9(16)
C76B C71B C72B C73B 1.1(16)
C70B C71B C72B C73B -177.3(15)
C71B C72B C73B C74B 0.6(13)
C72B C73B C74B C75B -2.(3)
C73B C74B C75B C76B 1.(3)
C72B C71B C76B C75B -1.(3)
C70B C71B C76B C75B 176.9(19)
C74B C75B C76B C71B 0.(3)
C43B N69B C70D C71D 108.(2)
N69B C70D C71D C72D -5.(4)
N69B C70D C71D C76D 178.(3)
C76D C71D C72D C73D -1.(7)
C70D C71D C72D C73D -178.(4)
C71D C72D C73D C74D 0.(6)
C72D C73D C74D C75D 1.(6)
C73D C74D C75D C76D -2.(6)
C72D C71D C76D C75D 0.(6)
C70D C71D C76D C75D 177.(3)
C74D C75D C76D C71D 1.(5)
